data_1576613
loop_
_publ_author_name
'Valerio, Leyla R.'
'Dopp, Claire M.'
'Brennessel, William W.'
'Matson, Ellen M.'

_publ_section_title
;
 Tuning reactivity at uranium through heterometal substitution in a
 redox-active thiomolybdate metalloligand.
;
_journal_issue 15
_journal_name_full 'Chemical science'
_journal_page_first 7496
_journal_page_last 7508
_journal_paper_doi 10.1039/d5sc09711h
_journal_volume 17
_journal_year 2026
_chemical_formula_moiety 'C30 H45 I2 Mo2 S4 U, 2.5(C6 H6)'
_chemical_formula_sum 'C45 H60 I2 Mo2 S4 U'
_chemical_formula_weight 1412.88
_space_group_crystal_system triclinic
_space_group_IT_number 2
_space_group_name_Hall '-P 1'
_space_group_name_H-M_alt 'P -1'
_atom_sites_solution_hydrogens geom
_atom_sites_solution_primary dual
_atom_sites_solution_secondary difmap
_audit_creation_date 2024-05-13
_audit_creation_method
;
Olex2 1.5-ac6-015
(compiled 2023.12.04 svn.r209d9fb2 for Rigaku Oxford Diffraction, GUI svn.r6873)
;
_audit_update_record
;
2025-12-08 deposited with the CCDC.	2026-02-19 downloaded from the CCDC.
;
_cell_angle_alpha 67.289(2)
_cell_angle_beta 88.2090(10)
_cell_angle_gamma 74.7910(10)
_cell_formula_units_Z 4
_cell_length_a 14.2943(2)
_cell_length_b 18.0623(3)
_cell_length_c 21.4605(3)
_cell_measurement_reflns_used 78223
_cell_measurement_temperature 100.00(10)
_cell_measurement_theta_max 33.3360
_cell_measurement_theta_min 1.6610
_cell_volume 4916.92(15)
_computing_cell_refinement 'CrysAlisPro 1.171.43.104a (Rigaku OD, 2023)'
_computing_data_collection 'CrysAlisPro 1.171.43.104a (Rigaku OD, 2023)'
_computing_data_reduction 'CrysAlisPro 1.171.43.104a (Rigaku OD, 2023)'
_computing_molecular_graphics 'Olex2 1.5-ac6-015 (Dolomanov et al., 2009)'
_computing_publication_material 'Olex2 1.5-ac6-015 (Dolomanov et al., 2009)'
_computing_structure_refinement 'SHELXL 2019/3 (Sheldrick, 2015b)'
_computing_structure_solution 'SHELXT 2018/2 (Sheldrick, 2015a)'
_diffrn_ambient_environment N~2~
_diffrn_ambient_temperature 100.00(10)
_diffrn_detector 'Hybrid Pixel Array Detector'
_diffrn_detector_area_resol_mean 10.0000
_diffrn_detector_type HyPix
_diffrn_measured_fraction_theta_full 1.000
_diffrn_measured_fraction_theta_max 0.875
_diffrn_measurement_details
;
List of Runs (angles in degrees, time in seconds):

  # Type    Start    End  Width  t~exp~   \w     \q     \k     \f   Frames
#--------------------------------------------------------------------------
  1  \w     -3.00  83.00   0.50    2.35    --   10.99  53.00  50.00  172
  2  \w    -61.00  25.00   0.50    2.35    --   10.99 -53.00 -94.00  172
  3  \w    -26.00  60.00   0.50    2.35    --  -12.24  53.00  50.00  172
  4  \w    -23.00  44.00   0.50    2.35    --   10.99 -99.00 -90.00  134
  5  \w     38.00  84.00   0.50    2.35    --   10.99-178.00-150.00   92
  6  \w     38.00  84.00   0.50    2.35    --   10.99-178.00  30.00   92
  7  \w     38.00  84.00   0.50    2.35    --   10.99-178.00-120.00   92
  8  \w    -84.00   3.00   0.50    2.35    --  -12.24 -57.00 120.00  174
  9  \w    -84.00   3.00   0.50    2.35    --  -12.24 -57.00   0.00  174
 10  \w    -84.00  11.00   0.50    2.35    --  -12.24 -77.00-120.00  190
 11  \w     38.00  84.00   0.50    2.35    --   10.99-178.00  90.00   92
 12  \w    -25.00  61.00   0.50    2.35    --  -12.24  37.00 150.00  172
 13  \w    -85.00 -38.00   0.50    2.35    --  -12.24 -37.00-150.00   94
 14  \w    -35.00  61.00   0.50    2.35    --  -12.24  77.00 -30.00  192
;
_diffrn_measurement_device 'four-circle diffractometer'
_diffrn_measurement_device_type 'XtaLAB Synergy, Dualflex, HyPix'
_diffrn_measurement_method '\w scans'
_diffrn_orient_matrix_type 'CrysAlisPro convention (1999,Acta A55,543-557)'
_diffrn_orient_matrix_UB_11 -0.0402129000
_diffrn_orient_matrix_UB_12 0.0057118000
_diffrn_orient_matrix_UB_13 -0.0215240000
_diffrn_orient_matrix_UB_21 0.0119064000
_diffrn_orient_matrix_UB_22 -0.0436464000
_diffrn_orient_matrix_UB_23 0.0087317000
_diffrn_orient_matrix_UB_31 -0.0300311000
_diffrn_orient_matrix_UB_32 -0.0043312000
_diffrn_orient_matrix_UB_33 0.0274267000
_diffrn_radiation_monochromator mirror
_diffrn_radiation_probe x-ray
_diffrn_radiation_type 'Mo K\a'
_diffrn_radiation_wavelength 0.71073
_diffrn_reflns_av_R_equivalents 0.0457
_diffrn_reflns_av_unetI/netI 0.0389
_diffrn_reflns_Laue_measured_fraction_full 1.000
_diffrn_reflns_Laue_measured_fraction_max 0.875
_diffrn_reflns_limit_h_max 20
_diffrn_reflns_limit_h_min -21
_diffrn_reflns_limit_k_max 27
_diffrn_reflns_limit_k_min -27
_diffrn_reflns_limit_l_max 33
_diffrn_reflns_limit_l_min -32
_diffrn_reflns_number 180230
_diffrn_reflns_point_group_measured_fraction_full 1.000
_diffrn_reflns_point_group_measured_fraction_max 0.875
_diffrn_reflns_theta_full 29.575
_diffrn_reflns_theta_max 33.444
_diffrn_reflns_theta_min 1.481
_diffrn_source 'micro-focus sealed X-ray tube'
_diffrn_source_type 'PhotonJet (Mo) X-ray Source'
_exptl_absorpt_coefficient_mu 5.243
_exptl_absorpt_correction_T_max 1.00000
_exptl_absorpt_correction_T_min 0.56896
_exptl_absorpt_correction_type multi-scan
_exptl_absorpt_process_details
;
CrysAlisPro 1.171.43.104a (Rigaku Oxford Diffraction, 2023)
Empirical absorption correction using spherical harmonics,
implemented in SCALE3 ABSPACK scaling algorithm.
;
_exptl_crystal_colour brown
_exptl_crystal_colour_primary brown
_exptl_crystal_density_diffrn 1.909
_exptl_crystal_description block
_exptl_crystal_F_000 2704
_exptl_crystal_size_max 0.254
_exptl_crystal_size_mid 0.182
_exptl_crystal_size_min 0.105
_refine_diff_density_max 1.003
_refine_diff_density_min -0.967
_refine_diff_density_rms 0.136
_refine_ls_extinction_method none
_refine_ls_goodness_of_fit_ref 1.039
_refine_ls_hydrogen_treatment constr
_refine_ls_matrix_type full
_refine_ls_number_parameters 1181
_refine_ls_number_reflns 33605
_refine_ls_number_restraints 381
_refine_ls_restrained_S_all 1.034
_refine_ls_R_factor_all 0.0411
_refine_ls_R_factor_gt 0.0278
_refine_ls_shift/su_max 0.004
_refine_ls_shift/su_mean 0.000
_refine_ls_structure_factor_coef Fsqd
_refine_ls_weighting_details 'w=1/[\s^2^(Fo^2^)+(0.0156P)^2^+1.6353P] where P=(Fo^2^+2Fc^2^)/3'
_refine_ls_weighting_scheme calc
_refine_ls_wR_factor_gt 0.0479
_refine_ls_wR_factor_ref 0.0501
_reflns_Friedel_coverage 0.000
_reflns_number_gt 27612
_reflns_number_total 33605
_reflns_threshold_expression 'I > 2\s(I)'
_cod_data_source_file d5sc09711h2.cif
_cod_data_source_block matcd01mo
_cod_depositor_comments 'Adding full bibliography for 1576608--1576613.cif.'
_cod_database_code 1576613
_shelx_shelxl_version_number 2019/3
_shelx_space_group_comment
;
The symmetry employed for this shelxl refinement is uniquely defined
by the following loop, which should always be used as a source of
symmetry information in preference to the above space-group names.
They are only intended as comments.
;
_shelx_estimated_absorpt_t_max 0.609
_shelx_estimated_absorpt_t_min 0.349
_olex2_refinement_description
;
1. Fixed Uiso
 At 1.2 times of:
  All C(H) groups
 At 1.5 times of:
  All C(H,H,H) groups
2. Uiso/Uaniso restraints and constraints
All non-hydrogen atoms have similar U: within 1.2A with sigma of 0.01 and sigma
for terminal atoms of 0.02 within 1.2A
All non-hydrogen atoms have similar U: within 0.4A with sigma of 0.002 and
sigma for terminal atoms of 0.004 within 0.4A
Uanis(C7') \\sim Ueq, Uanis(C9') \\sim Ueq: with sigma of 0.005 and sigma for
terminal atoms of 0.01
3. Rigid body (RIGU) restrains
 C1', C2', C3', C4', C5', C6', C7', C8', C9', C10'
 with sigma for 1-2 distances of 0.004 and sigma for 1-3 distances of 0.004
4. Same fragment restrains
{C85, C86, C87, C88, C89, C90} sigma for 1-2: 0.02, 1-3: 0.04
as in
{C85', C86', C87', C88', C89', C90'}
{C86, C87, C88, C89, C90, C85} sigma for 1-2: 0.02, 1-3: 0.04
as in
{C85, C86, C87, C88, C89, C90}
5. Others
 Sof(C1')=Sof(C2')=Sof(C3')=Sof(C4')=Sof(C5')=Sof(C6')=Sof(H6'A)=Sof(H6'B)=
 Sof(H6'C)=Sof(C7')=Sof(H7'A)=Sof(H7'B)=Sof(H7'C)=Sof(C8')=Sof(H8'A)=Sof(H8'B)=
 Sof(H8'C)=Sof(C9')=Sof(H9'A)=Sof(H9'B)=Sof(H9'C)=Sof(C10')=Sof(H10D)=Sof(H10E)=
 Sof(H10F)=1-FVAR(1)
 Sof(C1)=Sof(C2)=Sof(C3)=Sof(C4)=Sof(C5)=Sof(C6)=Sof(H6A)=Sof(H6B)=Sof(H6C)=
 Sof(C7)=Sof(H7A)=Sof(H7B)=Sof(H7C)=Sof(C8)=Sof(H8A)=Sof(H8B)=Sof(H8C)=Sof(C9)=
 Sof(H9A)=Sof(H9B)=Sof(H9C)=Sof(C10)=Sof(H10A)=Sof(H10B)=Sof(H10C)=FVAR(1)
 Sof(C85')=Sof(H85')=Sof(C86')=Sof(H86')=Sof(C87')=Sof(H87')=Sof(C88')=
 Sof(H88')=Sof(C89')=Sof(H89')=Sof(C90')=Sof(H90')=0.5*(1-FVAR(3))
 Sof(C85)=Sof(H85)=Sof(C86)=Sof(H86)=Sof(C87)=Sof(H87)=Sof(C88)=Sof(H88)=
 Sof(C89)=Sof(H89)=Sof(C90)=Sof(H90)=0.5*FVAR(3)
6.a Aromatic/amide H refined with riding coordinates:
 C61(H61), C62(H62), C63(H63), C64(H64), C65(H65), C66(H66), C67(H67),
 C68(H68), C69(H69), C70(H70), C71(H71), C72(H72), C73(H73), C74(H74), C75(H75),
  C76(H76), C77(H77), C78(H78), C79(H79), C80(H80), C81(H81), C82(H82),
 C83(H83), C84(H84), C85(H85), C86(H86), C87(H87), C88(H88), C89(H89), C90(H90),
  C85'(H85'), C86'(H86'), C87'(H87'), C88'(H88'), C89'(H89'), C90'(H90'),
 C91(H91), C92(H92), C93(H93)
6.b Idealised Me refined as rotating group:
 C6(H6A,H6B,H6C), C7(H7A,H7B,H7C), C8(H8A,H8B,H8C), C9(H9A,H9B,H9C), C10(H10A,
 H10B,H10C), C6'(H6'A,H6'B,H6'C), C7'(H7'A,H7'B,H7'C), C8'(H8'A,H8'B,H8'C),
 C9'(H9'A,H9'B,H9'C), C10'(H10D,H10E,H10F), C16(H16A,H16B,H16C), C17(H17A,H17B,
 H17C), C18(H18A,H18B,H18C), C19(H19A,H19B,H19C), C20(H20A,H20B,H20C), C26(H26A,
 H26B,H26C), C27(H27A,H27B,H27C), C28(H28A,H28B,H28C), C29(H29A,H29B,H29C),
 C30(H30A,H30B,H30C), C36(H36A,H36B,H36C), C37(H37A,H37B,H37C), C38(H38A,H38B,
 H38C), C39(H39A,H39B,H39C), C40(H40A,H40B,H40C), C46(H46A,H46B,H46C), C47(H47A,
 H47B,H47C), C48(H48A,H48B,H48C), C49(H49A,H49B,H49C), C50(H50A,H50B,H50C),
 C56(H56A,H56B,H56C), C57(H57A,H57B,H57C), C58(H58A,H58B,H58C), C59(H59A,H59B,
 H59C), C60(H60A,H60B,H60C)
;
_olex2_submission_original_sample_id matcd01mo
_olex2_submission_special_instructions 'No special instructions were received'
_oxdiff_exptl_absorpt_empirical_details
;
Empirical correction (ABSPACK) includes:
- Absorption correction using spherical harmonics
- Frame scaling
;
_oxdiff_exptl_absorpt_empirical_full_max 1.769
_oxdiff_exptl_absorpt_empirical_full_min 0.724

loop_
_space_group_symop_operation_xyz
'x, y, z'
'-x, -y, -z'

loop_
_atom_site_label
_atom_site_type_symbol
_atom_site_fract_x
_atom_site_fract_y
_atom_site_fract_z
_atom_site_U_iso_or_equiv
_atom_site_adp_type
_atom_site_occupancy
_atom_site_site_symmetry_order
_atom_site_calc_flag
_atom_site_refinement_flags_posn
_atom_site_refinement_flags_adp
_atom_site_refinement_flags_occupancy
_atom_site_disorder_assembly
_atom_site_disorder_group
U1 U 0.43470(2) 0.19962(2) 0.30939(2) 0.01128(2) Uani 1 1 d . . . . .
I1 I 0.26898(2) 0.29413(2) 0.19736(2) 0.01906(3) Uani 1 1 d . . . . .
I2 I 0.54943(2) 0.30533(2) 0.20882(2) 0.01936(3) Uani 1 1 d . . . . .
Mo1 Mo 0.29149(2) 0.27459(2) 0.41883(2) 0.01156(4) Uani 1 1 d . . . . .
Mo2 Mo 0.48867(2) 0.27841(2) 0.42512(2) 0.01231(4) Uani 1 1 d . . . . .
S1 S 0.30167(4) 0.15907(3) 0.40060(3) 0.01621(11) Uani 1 1 d . . . . .
S2 S 0.57024(4) 0.16398(4) 0.40756(3) 0.01572(11) Uani 1 1 d . . . . .
S3 S 0.37434(4) 0.34702(3) 0.33114(3) 0.01256(10) Uani 1 1 d . . . . .
S4 S 0.39536(4) 0.23255(4) 0.51247(3) 0.01582(11) Uani 1 1 d . . . . .
C1 C 0.4584(3) 0.0308(4) 0.3527(3) 0.0156(9) Uani 0.763(9) 1 d . U P A 1
C2 C 0.5545(4) 0.0387(4) 0.3424(2) 0.0146(9) Uani 0.763(9) 1 d . U P A 1
C3 C 0.5606(4) 0.0812(5) 0.2712(3) 0.0187(9) Uani 0.763(9) 1 d . U P A 1
C4 C 0.4677(4) 0.0988(5) 0.2376(3) 0.0188(11) Uani 0.763(9) 1 d . U P A 1
C5 C 0.4044(4) 0.0683(4) 0.2881(3) 0.0187(11) Uani 0.763(9) 1 d . U P A 1
C6 C 0.4266(4) -0.0234(3) 0.4168(3) 0.0352(12) Uani 0.763(9) 1 d . U P A 1
H6A H 0.455012 -0.018098 0.455258 0.053 Uiso 0.763(9) 1 calc R U P A 1
H6B H 0.448258 -0.081586 0.421343 0.053 Uiso 0.763(9) 1 calc R U P A 1
H6C H 0.355481 -0.006333 0.415887 0.053 Uiso 0.763(9) 1 calc R U P A 1
C7 C 0.6403(4) -0.0077(3) 0.3927(3) 0.0306(11) Uani 0.763(9) 1 d . U P A 1
H7A H 0.690270 0.022631 0.380844 0.046 Uiso 0.763(9) 1 calc R U P A 1
H7B H 0.666675 -0.063411 0.392510 0.046 Uiso 0.763(9) 1 calc R U P A 1
H7C H 0.620479 -0.012719 0.438016 0.046 Uiso 0.763(9) 1 calc R U P A 1
C8 C 0.6510(4) 0.0913(3) 0.2370(3) 0.0371(13) Uani 0.763(9) 1 d . U P A 1
H8A H 0.635060 0.140468 0.194182 0.056 Uiso 0.763(9) 1 calc R U P A 1
H8B H 0.681531 0.041649 0.227752 0.056 Uiso 0.763(9) 1 calc R U P A 1
H8C H 0.695955 0.098516 0.266323 0.056 Uiso 0.763(9) 1 calc R U P A 1
C9 C 0.4480(4) 0.1312(3) 0.1626(2) 0.0377(13) Uani 0.763(9) 1 d . U P A 1
H9A H 0.377560 0.150249 0.151039 0.057 Uiso 0.763(9) 1 calc R U P A 1
H9B H 0.476896 0.086665 0.146770 0.057 Uiso 0.763(9) 1 calc R U P A 1
H9C H 0.476434 0.177887 0.140728 0.057 Uiso 0.763(9) 1 calc R U P A 1
C10 C 0.3041(3) 0.0632(3) 0.2766(3) 0.0325(12) Uani 0.763(9) 1 d . U P A 1
H10A H 0.259854 0.087435 0.303757 0.049 Uiso 0.763(9) 1 calc R U P A 1
H10B H 0.304750 0.004687 0.289931 0.049 Uiso 0.763(9) 1 calc R U P A 1
H10C H 0.281877 0.094136 0.228476 0.049 Uiso 0.763(9) 1 calc R U P A 1
C1' C 0.4844(13) 0.0302(14) 0.3587(11) 0.0161(15) Uani 0.237(9) 1 d . U P A 2
C2' C 0.5656(17) 0.0502(14) 0.3263(10) 0.0155(14) Uani 0.237(9) 1 d . U P A 2
C3' C 0.5412(16) 0.0881(18) 0.2597(12) 0.0178(15) Uani 0.237(9) 1 d . U P A 2
C4' C 0.4466(16) 0.0911(17) 0.2468(13) 0.0175(15) Uani 0.237(9) 1 d . U P A 2
C5' C 0.4130(15) 0.0533(14) 0.3082(9) 0.017(2) Uani 0.237(9) 1 d . U P A 2
C6' C 0.4719(15) -0.0208(9) 0.4337(7) 0.035(4) Uani 0.237(9) 1 d . U P A 2
H6'A H 0.526864 -0.025318 0.462406 0.053 Uiso 0.237(9) 1 calc R U P A 2
H6'B H 0.469609 -0.076668 0.439132 0.053 Uiso 0.237(9) 1 calc R U P A 2
H6'C H 0.411206 0.007383 0.447212 0.053 Uiso 0.237(9) 1 calc R U P A 2
C7' C 0.6663(11) 0.0125(10) 0.3678(9) 0.029(3) Uani 0.237(9) 1 d . U P A 2
H7'A H 0.706701 0.051189 0.349408 0.043 Uiso 0.237(9) 1 calc R U P A 2
H7'B H 0.698565 -0.040804 0.364627 0.043 Uiso 0.237(9) 1 calc R U P A 2
H7'C H 0.657065 0.003587 0.415305 0.043 Uiso 0.237(9) 1 calc R U P A 2
C8' C 0.6204(14) 0.0995(12) 0.2075(10) 0.040(4) Uani 0.237(9) 1 d . U P A 2
H8'A H 0.649192 0.046561 0.202708 0.059 Uiso 0.237(9) 1 calc R U P A 2
H8'B H 0.671183 0.116744 0.223539 0.059 Uiso 0.237(9) 1 calc R U P A 2
H8'C H 0.590416 0.142263 0.163492 0.059 Uiso 0.237(9) 1 calc R U P A 2
C9' C 0.4034(13) 0.1124(10) 0.1757(7) 0.034(3) Uani 0.237(9) 1 d . U P A 2
H9'A H 0.333071 0.119314 0.176388 0.051 Uiso 0.237(9) 1 calc R U P A 2
H9'B H 0.433483 0.067106 0.160930 0.051 Uiso 0.237(9) 1 calc R U P A 2
H9'C H 0.415919 0.164304 0.144147 0.051 Uiso 0.237(9) 1 calc R U P A 2
C10' C 0.3077(10) 0.0384(11) 0.3143(10) 0.032(3) Uani 0.237(9) 1 d . U P A 2
H10D H 0.291339 0.023069 0.361541 0.047 Uiso 0.237(9) 1 calc R U P A 2
H10E H 0.307072 -0.006698 0.299833 0.047 Uiso 0.237(9) 1 calc R U P A 2
H10F H 0.259869 0.089649 0.285445 0.047 Uiso 0.237(9) 1 calc R U P A 2
C11 C 0.11981(16) 0.28750(15) 0.41317(12) 0.0187(5) Uani 1 1 d . . . . .
C12 C 0.13635(16) 0.36361(15) 0.36710(11) 0.0183(5) Uani 1 1 d . . . . .
C13 C 0.17320(16) 0.40065(14) 0.40511(12) 0.0175(5) Uani 1 1 d . . . . .
C14 C 0.18115(16) 0.34708(15) 0.47478(12) 0.0172(5) Uani 1 1 d . . . . .
C15 C 0.15069(16) 0.27617(15) 0.47929(11) 0.0172(5) Uani 1 1 d . . . . .
C16 C 0.06981(19) 0.23460(18) 0.39555(15) 0.0314(6) Uani 1 1 d . . . . .
H16A H -0.000760 0.257905 0.392890 0.047 Uiso 1 1 calc R U . . .
H16B H 0.088299 0.177813 0.430490 0.047 Uiso 1 1 calc R U . . .
H16C H 0.089028 0.233281 0.351667 0.047 Uiso 1 1 calc R U . . .
C17 C 0.10470(19) 0.40439(18) 0.29327(12) 0.0300(6) Uani 1 1 d . . . . .
H17A H 0.118758 0.362234 0.273617 0.045 Uiso 1 1 calc R U . . .
H17B H 0.139893 0.446220 0.270643 0.045 Uiso 1 1 calc R U . . .
H17C H 0.034673 0.431508 0.287046 0.045 Uiso 1 1 calc R U . . .
C18 C 0.18796(19) 0.48615(15) 0.37535(14) 0.0277(6) Uani 1 1 d . . . . .
H18A H 0.223126 0.494948 0.409227 0.042 Uiso 1 1 calc R U . . .
H18B H 0.124635 0.527794 0.361633 0.042 Uiso 1 1 calc R U . . .
H18C H 0.225802 0.491701 0.335703 0.042 Uiso 1 1 calc R U . . .
C19 C 0.20629(19) 0.36593(17) 0.53322(13) 0.0254(5) Uani 1 1 d . . . . .
H19A H 0.249941 0.315857 0.567098 0.038 Uiso 1 1 calc R U . . .
H19B H 0.146729 0.383489 0.553664 0.038 Uiso 1 1 calc R U . . .
H19C H 0.238666 0.410779 0.517161 0.038 Uiso 1 1 calc R U . . .
C20 C 0.14162(19) 0.20662(17) 0.54423(13) 0.0285(6) Uani 1 1 d . . . . .
H20A H 0.078594 0.222808 0.561560 0.043 Uiso 1 1 calc R U . . .
H20B H 0.193987 0.195456 0.577731 0.043 Uiso 1 1 calc R U . . .
H20C H 0.146377 0.156257 0.535725 0.043 Uiso 1 1 calc R U . . .
C21 C 0.64013(17) 0.31637(16) 0.40514(12) 0.0213(5) Uani 1 1 d . . . . .
C22 C 0.63719(17) 0.27510(16) 0.47638(13) 0.0222(5) Uani 1 1 d . . . . .
C23 C 0.55850(18) 0.32358(16) 0.49785(12) 0.0209(5) Uani 1 1 d . . . . .
C24 C 0.51099(17) 0.39498(15) 0.43898(12) 0.0197(5) Uani 1 1 d . . . . .
C25 C 0.56192(18) 0.38939(16) 0.38195(12) 0.0212(5) Uani 1 1 d . . . . .
C26 C 0.71819(19) 0.2903(2) 0.36394(15) 0.0334(7) Uani 1 1 d . . . . .
H26A H 0.740612 0.229258 0.381743 0.050 Uiso 1 1 calc R U . . .
H26B H 0.772797 0.312672 0.366385 0.050 Uiso 1 1 calc R U . . .
H26C H 0.692352 0.311768 0.316665 0.050 Uiso 1 1 calc R U . . .
C27 C 0.7113(2) 0.19749(19) 0.52126(16) 0.0388(7) Uani 1 1 d . . . . .
H27A H 0.681906 0.168514 0.562237 0.058 Uiso 1 1 calc R U . . .
H27B H 0.766766 0.212568 0.533900 0.058 Uiso 1 1 calc R U . . .
H27C H 0.733529 0.160758 0.496931 0.058 Uiso 1 1 calc R U . . .
C28 C 0.5365(2) 0.3082(2) 0.56993(13) 0.0347(7) Uani 1 1 d . . . . .
H28A H 0.470219 0.340815 0.570893 0.052 Uiso 1 1 calc R U . . .
H28B H 0.582769 0.324986 0.590875 0.052 Uiso 1 1 calc R U . . .
H28C H 0.542145 0.248760 0.595090 0.052 Uiso 1 1 calc R U . . .
C29 C 0.4299(2) 0.46722(17) 0.43768(16) 0.0342(7) Uani 1 1 d . . . . .
H29A H 0.391959 0.492871 0.393742 0.051 Uiso 1 1 calc R U . . .
H29B H 0.456716 0.508400 0.444572 0.051 Uiso 1 1 calc R U . . .
H29C H 0.387716 0.447833 0.473860 0.051 Uiso 1 1 calc R U . . .
C30 C 0.5440(2) 0.45555(18) 0.31121(13) 0.0308(6) Uani 1 1 d . . . . .
H30A H 0.552087 0.429126 0.278454 0.046 Uiso 1 1 calc R U . . .
H30B H 0.590545 0.488812 0.304234 0.046 Uiso 1 1 calc R U . . .
H30C H 0.477637 0.491827 0.304843 0.046 Uiso 1 1 calc R U . . .
U2 U 0.06645(2) 0.79768(2) 0.19048(2) 0.01200(2) Uani 1 1 d . . . . .
I3 I -0.04177(2) 0.70024(2) 0.30363(2) 0.01836(3) Uani 1 1 d . . . . .
I4 I 0.24927(2) 0.69310(2) 0.28747(2) 0.01779(3) Uani 1 1 d . . . . .
Mo3 Mo -0.02356(2) 0.72772(2) 0.08021(2) 0.01384(4) Uani 1 1 d . . . . .
Mo4 Mo 0.17742(2) 0.71931(2) 0.07319(2) 0.01415(4) Uani 1 1 d . . . . .
S5 S -0.08413(4) 0.84378(4) 0.10056(3) 0.01599(11) Uani 1 1 d . . . . .
S6 S 0.18730(4) 0.83213(4) 0.08963(3) 0.01777(11) Uani 1 1 d . . . . .
S7 S 0.10077(4) 0.65129(3) 0.16742(3) 0.01411(10) Uani 1 1 d . . . . .
S8 S 0.05999(4) 0.76766(4) -0.01382(3) 0.01885(12) Uani 1 1 d . . . . .
C31 C 0.05934(17) 0.96414(14) 0.14493(12) 0.0177(5) Uani 1 1 d . . . . .
C32 C 0.12160(18) 0.92329(15) 0.20584(12) 0.0202(5) Uani 1 1 d . . . . .
C33 C 0.06343(19) 0.89623(15) 0.26072(12) 0.0222(5) Uani 1 1 d . . . . .
C34 C -0.03378(18) 0.92034(14) 0.23363(12) 0.0204(5) Uani 1 1 d . . . . .
C35 C -0.03627(17) 0.96284(14) 0.16255(12) 0.0185(5) Uani 1 1 d . . . . .
C36 C 0.0864(2) 1.01587(16) 0.07710(13) 0.0289(6) Uani 1 1 d . . . . .
H36A H 0.156125 0.995184 0.073570 0.043 Uiso 1 1 calc R U . . .
H36B H 0.071456 1.074123 0.072104 0.043 Uiso 1 1 calc R U . . .
H36C H 0.049331 1.012148 0.041285 0.043 Uiso 1 1 calc R U . . .
C37 C 0.22667(19) 0.92137(18) 0.21047(16) 0.0324(6) Uani 1 1 d . . . . .
H37A H 0.255780 0.884648 0.256389 0.049 Uiso 1 1 calc R U . . .
H37B H 0.231972 0.977836 0.200192 0.049 Uiso 1 1 calc R U . . .
H37C H 0.260972 0.900369 0.177844 0.049 Uiso 1 1 calc R U . . .
C38 C 0.0954(2) 0.86018(18) 0.33508(13) 0.0374(7) Uani 1 1 d . . . . .
H38A H 0.066338 0.814353 0.359122 0.056 Uiso 1 1 calc R U . . .
H38B H 0.074130 0.903592 0.353165 0.056 Uiso 1 1 calc R U . . .
H38C H 0.166404 0.839110 0.341370 0.056 Uiso 1 1 calc R U . . .
C39 C -0.1215(2) 0.91516(17) 0.27388(16) 0.0366(7) Uani 1 1 d . . . . .
H39A H -0.172911 0.909835 0.248045 0.055 Uiso 1 1 calc R U . . .
H39B H -0.144911 0.965828 0.282966 0.055 Uiso 1 1 calc R U . . .
H39C H -0.103899 0.866452 0.316880 0.055 Uiso 1 1 calc R U . . .
C40 C -0.12716(19) 1.01447(16) 0.11643(14) 0.0267(6) Uani 1 1 d . . . . .
H40A H -0.114598 1.019540 0.070003 0.040 Uiso 1 1 calc R U . . .
H40B H -0.146453 1.070078 0.117674 0.040 Uiso 1 1 calc R U . . .
H40C H -0.179560 0.987390 0.131615 0.040 Uiso 1 1 calc R U . . .
C41 C -0.1672(2) 0.73690(17) 0.02253(14) 0.0293(6) Uani 1 1 d . . . . .
C42 C -0.18997(18) 0.72053(16) 0.09082(14) 0.0260(6) Uani 1 1 d . . . . .
C43 C -0.12770(17) 0.64185(15) 0.13229(12) 0.0195(5) Uani 1 1 d . . . . .
C44 C -0.06987(19) 0.60786(15) 0.08919(12) 0.0211(5) Uani 1 1 d . . . . .
C45 C -0.0960(2) 0.66616(16) 0.02127(12) 0.0264(6) Uani 1 1 d . . . . .
C46 C -0.2189(3) 0.8123(2) -0.03797(17) 0.0508(10) Uani 1 1 d . . . . .
H46A H -0.175621 0.822367 -0.074876 0.076 Uiso 1 1 calc R U . . .
H46B H -0.237510 0.860930 -0.025816 0.076 Uiso 1 1 calc R U . . .
H46C H -0.277342 0.802833 -0.052731 0.076 Uiso 1 1 calc R U . . .
C47 C -0.2705(2) 0.77341(19) 0.11445(19) 0.0436(8) Uani 1 1 d . . . . .
H47A H -0.286923 0.831106 0.081031 0.065 Uiso 1 1 calc R U . . .
H47B H -0.249221 0.771594 0.158113 0.065 Uiso 1 1 calc R U . . .
H47C H -0.327826 0.752054 0.119611 0.065 Uiso 1 1 calc R U . . .
C48 C -0.1324(2) 0.59533(18) 0.20624(13) 0.0290(6) Uani 1 1 d . . . . .
H48A H -0.165890 0.552241 0.212980 0.044 Uiso 1 1 calc R U . . .
H48B H -0.168049 0.634058 0.226103 0.044 Uiso 1 1 calc R U . . .
H48C H -0.066293 0.569108 0.228259 0.044 Uiso 1 1 calc R U . . .
C49 C -0.0050(2) 0.52064(16) 0.11277(14) 0.0314(6) Uani 1 1 d . . . . .
H49A H 0.039073 0.510121 0.151132 0.047 Uiso 1 1 calc R U . . .
H49B H 0.033003 0.513671 0.075654 0.047 Uiso 1 1 calc R U . . .
H49C H -0.044793 0.481080 0.126935 0.047 Uiso 1 1 calc R U . . .
C50 C -0.0623(3) 0.6521(2) -0.04100(14) 0.0404(8) Uani 1 1 d . . . . .
H50A H -0.109199 0.631387 -0.057364 0.061 Uiso 1 1 calc R U . . .
H50B H 0.001400 0.610971 -0.030192 0.061 Uiso 1 1 calc R U . . .
H50C H -0.057068 0.704770 -0.076223 0.061 Uiso 1 1 calc R U . . .
C51 C 0.32839(18) 0.71954(16) 0.02283(13) 0.0244(5) Uani 1 1 d . . . . .
C52 C 0.27969(18) 0.67656(17) -0.00184(12) 0.0243(5) Uani 1 1 d . . . . .
C53 C 0.27035(17) 0.60427(15) 0.05413(12) 0.0205(5) Uani 1 1 d . . . . .
C54 C 0.31492(17) 0.60276(15) 0.11364(12) 0.0196(5) Uani 1 1 d . . . . .
C55 C 0.35217(17) 0.67311(15) 0.09370(12) 0.0208(5) Uani 1 1 d . . . . .
C56 C 0.3603(2) 0.79612(18) -0.01826(16) 0.0373(7) Uani 1 1 d . . . . .
H56A H 0.316626 0.828994 -0.059523 0.056 Uiso 1 1 calc R U . . .
H56B H 0.426846 0.779483 -0.030562 0.056 Uiso 1 1 calc R U . . .
H56C H 0.358213 0.829787 0.008524 0.056 Uiso 1 1 calc R U . . .
C57 C 0.2528(2) 0.6965(2) -0.07456(13) 0.0394(8) Uani 1 1 d . . . . .
H57A H 0.193138 0.680710 -0.077894 0.059 Uiso 1 1 calc R U . . .
H57B H 0.305580 0.665466 -0.092542 0.059 Uiso 1 1 calc R U . . .
H57C H 0.241941 0.756476 -0.100833 0.059 Uiso 1 1 calc R U . . .
C58 C 0.2304(2) 0.53786(18) 0.04930(16) 0.0353(7) Uani 1 1 d . . . . .
H58A H 0.280962 0.499452 0.036056 0.053 Uiso 1 1 calc R U . . .
H58B H 0.174874 0.563539 0.015282 0.053 Uiso 1 1 calc R U . . .
H58C H 0.209290 0.507061 0.093404 0.053 Uiso 1 1 calc R U . . .
C59 C 0.32916(18) 0.53353(16) 0.18221(12) 0.0262(6) Uani 1 1 d . . . . .
H59A H 0.277751 0.505293 0.187348 0.039 Uiso 1 1 calc R U . . .
H59B H 0.326378 0.556383 0.217086 0.039 Uiso 1 1 calc R U . . .
H59C H 0.392677 0.493533 0.187132 0.039 Uiso 1 1 calc R U . . .
C60 C 0.41344(19) 0.69216(18) 0.13781(15) 0.0306(6) Uani 1 1 d . . . . .
H60A H 0.403458 0.662645 0.185472 0.046 Uiso 1 1 calc R U . . .
H60B H 0.394825 0.752340 0.126580 0.046 Uiso 1 1 calc R U . . .
H60C H 0.482137 0.673958 0.130256 0.046 Uiso 1 1 calc R U . . .
C61 C 0.3443(2) 0.26824(18) 0.70854(14) 0.0315(6) Uani 1 1 d . . . . .
H61 H 0.287737 0.314066 0.696039 0.038 Uiso 1 1 calc R U . . .
C62 C 0.3407(2) 0.19439(18) 0.70493(13) 0.0296(6) Uani 1 1 d . . . . .
H62 H 0.281698 0.189106 0.690235 0.036 Uiso 1 1 calc R U . . .
C63 C 0.4233(2) 0.12838(18) 0.72278(14) 0.0317(6) Uani 1 1 d . . . . .
H63 H 0.421097 0.077662 0.719911 0.038 Uiso 1 1 calc R U . . .
C64 C 0.5091(2) 0.13526(18) 0.74482(14) 0.0327(6) Uani 1 1 d . . . . .
H64 H 0.565590 0.089283 0.757575 0.039 Uiso 1 1 calc R U . . .
C65 C 0.5125(2) 0.20961(19) 0.74821(14) 0.0302(6) Uani 1 1 d . . . . .
H65 H 0.571507 0.214889 0.762872 0.036 Uiso 1 1 calc R U . . .
C66 C 0.4304(2) 0.27576(18) 0.73036(14) 0.0317(6) Uani 1 1 d . . . . .
H66 H 0.432571 0.326592 0.732977 0.038 Uiso 1 1 calc R U . . .
C67 C 0.0438(2) 0.19183(19) 0.21470(14) 0.0339(7) Uani 1 1 d . . . . .
H67 H 0.110450 0.185757 0.206270 0.041 Uiso 1 1 calc R U . . .
C68 C -0.0119(2) 0.26417(19) 0.21811(14) 0.0354(7) Uani 1 1 d . . . . .
H68 H 0.015874 0.308897 0.211073 0.043 Uiso 1 1 calc R U . . .
C69 C -0.1074(2) 0.2723(2) 0.23163(15) 0.0413(8) Uani 1 1 d . . . . .
H69 H -0.145351 0.322396 0.234655 0.050 Uiso 1 1 calc R U . . .
C70 C -0.1486(2) 0.2092(2) 0.24080(15) 0.0409(8) Uani 1 1 d . . . . .
H70 H -0.214874 0.215022 0.250331 0.049 Uiso 1 1 calc R U . . .
C71 C -0.0937(3) 0.1372(2) 0.23617(18) 0.0490(9) Uani 1 1 d . . . . .
H71 H -0.122453 0.093472 0.241735 0.059 Uiso 1 1 calc R U . . .
C72 C 0.0026(2) 0.1277(2) 0.22355(17) 0.0454(8) Uani 1 1 d . . . . .
H72 H 0.040624 0.077357 0.220947 0.054 Uiso 1 1 calc R U . . .
C73 C 0.2345(2) 0.59034(19) 0.50231(16) 0.0376(7) Uani 1 1 d . . . . .
H73 H 0.279800 0.610354 0.471289 0.045 Uiso 1 1 calc R U . . .
C74 C 0.2666(3) 0.5406(2) 0.56765(17) 0.0451(8) Uani 1 1 d . . . . .
H74 H 0.333714 0.525710 0.581720 0.054 Uiso 1 1 calc R U . . .
C75 C 0.2034(3) 0.5123(2) 0.61283(17) 0.0544(10) Uani 1 1 d . . . . .
H75 H 0.226061 0.478019 0.658727 0.065 Uiso 1 1 calc R U . . .
C76 C 0.1069(4) 0.5325(2) 0.5930(2) 0.0669(14) Uani 1 1 d . . . . .
H76 H 0.062406 0.512648 0.624757 0.080 Uiso 1 1 calc R U . . .
C77 C 0.0748(2) 0.5827(3) 0.5253(3) 0.0647(12) Uani 1 1 d . . . . .
H77 H 0.008216 0.596574 0.510507 0.078 Uiso 1 1 calc R U . . .
C78 C 0.1401(2) 0.61227(18) 0.47996(16) 0.0401(8) Uani 1 1 d . . . . .
H78 H 0.118923 0.647329 0.433956 0.048 Uiso 1 1 calc R U . . .
C79 C 0.4096(2) 0.36594(17) 0.02113(15) 0.0319(6) Uani 1 1 d . . . . .
H79 H 0.423415 0.326345 0.066623 0.038 Uiso 1 1 calc R U . . .
C80 C 0.3292(3) 0.3744(2) -0.01569(17) 0.0451(8) Uani 1 1 d . . . . .
H80 H 0.287270 0.339917 0.004129 0.054 Uiso 1 1 calc R U . . .
C81 C 0.3075(3) 0.4322(2) -0.08140(18) 0.0547(10) Uani 1 1 d . . . . .
H81 H 0.250607 0.438066 -0.106584 0.066 Uiso 1 1 calc R U . . .
C82 C 0.3695(3) 0.4818(2) -0.11061(16) 0.0452(8) Uani 1 1 d . . . . .
H82 H 0.355547 0.521578 -0.156056 0.054 Uiso 1 1 calc R U . . .
C83 C 0.4504(2) 0.47329(18) -0.07379(17) 0.0385(7) Uani 1 1 d . . . . .
H83 H 0.492785 0.507343 -0.093463 0.046 Uiso 1 1 calc R U . . .
C84 C 0.4709(2) 0.41516(18) -0.00788(16) 0.0358(7) Uani 1 1 d . . . . .
H84 H 0.527598 0.409116 0.017572 0.043 Uiso 1 1 calc R U . . .
C85 C -0.074(2) 0.032(4) 0.4544(16) 0.062(6) Uani 0.226(8) 1 d D U P B -1
H85 H -0.132754 0.049252 0.427123 0.075 Uiso 0.226(8) 1 calc R U P B -1
C86 C 0.012(2) 0.038(3) 0.4227(13) 0.058(5) Uani 0.226(8) 1 d D U P B -1
H86 H 0.012004 0.059305 0.374738 0.069 Uiso 0.226(8) 1 calc R U P B -1
C87 C 0.098(2) 0.011(2) 0.4632(15) 0.053(5) Uani 0.226(8) 1 d D U P B -1
H87 H 0.156898 0.019523 0.443512 0.064 Uiso 0.226(8) 1 calc R U P B -1
C88 C 0.0968(19) -0.028(2) 0.5334(15) 0.052(5) Uani 0.226(8) 1 d D U P B -1
H88 H 0.156676 -0.052761 0.560575 0.063 Uiso 0.226(8) 1 calc R U P B -1
C89 C 0.011(2) -0.032(4) 0.5646(14) 0.064(6) Uani 0.226(8) 1 d D U P B -1
H89 H 0.011978 -0.057206 0.612512 0.076 Uiso 0.226(8) 1 calc R U P B -1
C90 C -0.076(2) 0.001(3) 0.5245(16) 0.070(6) Uani 0.226(8) 1 d D U P B -1
H90 H -0.135979 0.002159 0.544690 0.084 Uiso 0.226(8) 1 calc R U P B -1
C85' C -0.0762(13) -0.001(2) 0.5016(14) 0.065(5) Uani 0.274(8) 1 d D U P B -2
H85' H -0.142903 -0.000063 0.501819 0.078 Uiso 0.274(8) 1 calc R U P B -2
C86' C -0.0328(18) 0.027(2) 0.4413(11) 0.065(6) Uani 0.274(8) 1 d D U P B -2
H86' H -0.071674 0.053380 0.399465 0.079 Uiso 0.274(8) 1 calc R U P B -2
C87' C 0.0671(18) 0.0181(14) 0.4414(9) 0.053(4) Uani 0.274(8) 1 d D U P B -2
H87' H 0.096662 0.030595 0.399637 0.063 Uiso 0.274(8) 1 calc R U P B -2
C88' C 0.1244(11) -0.0092(12) 0.5013(10) 0.047(4) Uani 0.274(8) 1 d D U P B -2
H88' H 0.191556 -0.011258 0.501087 0.056 Uiso 0.274(8) 1 calc R U P B -2
C89' C 0.0796(15) -0.033(2) 0.5616(9) 0.054(5) Uani 0.274(8) 1 d D U P B -2
H89' H 0.116741 -0.052398 0.603452 0.064 Uiso 0.274(8) 1 calc R U P B -2
C90' C -0.0188(17) -0.030(3) 0.5616(12) 0.067(6) Uani 0.274(8) 1 d D U P B -2
H90' H -0.047194 -0.047724 0.603607 0.080 Uiso 0.274(8) 1 calc R U P B -2
C91 C 0.4450(4) -0.0360(3) 0.0504(3) 0.0844(17) Uani 1 1 d . . . . .
H91 H 0.407090 -0.060952 0.085370 0.101 Uiso 1 1 calc R U . . .
C92 C 0.5348(4) -0.0326(3) 0.0660(2) 0.0770(15) Uani 1 1 d . . . . .
H92 H 0.559172 -0.055398 0.112160 0.092 Uiso 1 1 calc R U . . .
C93 C 0.5907(4) 0.0031(3) 0.0163(3) 0.0823(15) Uani 1 1 d . . . . .
H93 H 0.653383 0.005205 0.027756 0.099 Uiso 1 1 calc R U . . .

loop_
_atom_site_aniso_label
_atom_site_aniso_U_11
_atom_site_aniso_U_22
_atom_site_aniso_U_33
_atom_site_aniso_U_23
_atom_site_aniso_U_13
_atom_site_aniso_U_12
U1 0.01093(4) 0.01128(4) 0.01044(4) -0.00388(3) 0.00081(3) -0.00167(3)
I1 0.01576(7) 0.02140(8) 0.01706(7) -0.00638(6) -0.00365(5) -0.00143(6)
I2 0.01844(7) 0.02181(8) 0.01744(7) -0.00604(6) 0.00688(6) -0.00801(6)
Mo1 0.01150(8) 0.01077(8) 0.01055(8) -0.00333(7) 0.00156(6) -0.00137(7)
Mo2 0.01262(9) 0.01243(9) 0.01104(8) -0.00427(7) -0.00016(7) -0.00239(7)
S1 0.0176(3) 0.0129(3) 0.0185(3) -0.0061(2) 0.0061(2) -0.0052(2)
S2 0.0140(3) 0.0151(3) 0.0161(3) -0.0063(2) -0.0022(2) 0.0000(2)
S3 0.0136(2) 0.0112(2) 0.0110(2) -0.0028(2) 0.00085(19) -0.00261(19)
S4 0.0161(3) 0.0174(3) 0.0112(2) -0.0040(2) 0.0006(2) -0.0025(2)
C1 0.016(2) 0.0121(12) 0.0195(17) -0.0075(12) 0.0028(18) -0.004(2)
C2 0.0194(19) 0.009(2) 0.012(2) -0.0030(19) -0.0021(16) 0.0003(13)
C3 0.014(3) 0.0151(19) 0.021(3) -0.0053(19) 0.0010(15) 0.0020(19)
C4 0.022(3) 0.0171(19) 0.015(2) -0.0089(17) -0.0002(16) 0.0034(18)
C5 0.0150(17) 0.016(2) 0.025(3) -0.011(2) -0.007(2) 0.0008(16)
C6 0.048(3) 0.0177(18) 0.034(3) -0.0054(18) 0.018(2) -0.008(2)
C7 0.026(2) 0.021(2) 0.040(3) -0.015(2) -0.0139(19) 0.0068(17)
C8 0.028(3) 0.024(2) 0.057(4) -0.016(3) 0.020(2) -0.0035(19)
C9 0.051(3) 0.032(2) 0.021(2) -0.0154(18) -0.005(2) 0.013(2)
C10 0.0207(18) 0.031(3) 0.057(3) -0.030(3) 0.000(2) -0.0059(17)
C1' 0.017(3) 0.0125(19) 0.019(2) -0.0070(19) 0.002(3) -0.003(3)
C2' 0.018(2) 0.010(3) 0.014(3) -0.002(3) -0.002(2) -0.001(2)
C3' 0.014(3) 0.015(2) 0.019(3) -0.005(3) 0.003(2) 0.002(3)
C4' 0.021(3) 0.017(2) 0.014(3) -0.010(2) -0.001(2) 0.003(3)
C5' 0.017(4) 0.016(5) 0.021(4) -0.009(4) 0.003(4) -0.005(4)
C6' 0.059(10) 0.012(5) 0.023(5) -0.004(4) 0.016(6) 0.002(6)
C7' 0.017(5) 0.025(6) 0.039(7) -0.015(5) -0.008(4) 0.009(4)
C8' 0.044(9) 0.031(7) 0.045(8) -0.019(7) 0.025(7) -0.009(7)
C9' 0.046(7) 0.036(6) 0.021(5) -0.021(5) -0.007(5) 0.000(5)
C10' 0.021(5) 0.041(8) 0.052(9) -0.035(8) 0.011(6) -0.016(5)
C11 0.0117(11) 0.0202(12) 0.0243(12) -0.0097(10) 0.0019(9) -0.0030(9)
C12 0.0125(11) 0.0199(12) 0.0165(11) -0.0056(10) 0.0017(8) 0.0030(9)
C13 0.0147(11) 0.0135(11) 0.0208(12) -0.0066(9) 0.0037(9) 0.0012(8)
C14 0.0136(11) 0.0193(11) 0.0190(11) -0.0109(10) 0.0033(8) -0.0002(9)
C15 0.0114(10) 0.0185(11) 0.0181(11) -0.0060(10) 0.0053(8) -0.0005(9)
C16 0.0191(13) 0.0356(16) 0.0461(17) -0.0229(14) -0.0014(12) -0.0070(11)
C17 0.0213(13) 0.0365(16) 0.0202(13) -0.0087(12) -0.0015(10) 0.0082(11)
C18 0.0262(14) 0.0171(12) 0.0349(15) -0.0087(11) 0.0048(11) -0.0003(10)
C19 0.0244(13) 0.0313(14) 0.0227(13) -0.0171(12) 0.0022(10) -0.0011(11)
C20 0.0254(14) 0.0266(14) 0.0251(13) -0.0033(11) 0.0112(11) -0.0051(11)
C21 0.0154(11) 0.0286(13) 0.0253(13) -0.0129(11) 0.0018(9) -0.0111(10)
C22 0.0173(12) 0.0227(13) 0.0267(13) -0.0078(11) -0.0065(10) -0.0076(10)
C23 0.0270(13) 0.0262(13) 0.0152(11) -0.0094(10) 0.0009(9) -0.0146(11)
C24 0.0183(12) 0.0197(12) 0.0257(12) -0.0121(10) 0.0005(9) -0.0079(9)
C25 0.0214(12) 0.0244(13) 0.0198(12) -0.0064(10) -0.0015(9) -0.0124(10)
C26 0.0210(14) 0.0472(18) 0.0457(17) -0.0288(15) 0.0094(12) -0.0160(12)
C27 0.0316(16) 0.0325(16) 0.0449(18) -0.0076(14) -0.0182(13) -0.0059(13)
C28 0.0524(19) 0.0474(18) 0.0178(13) -0.0157(13) 0.0051(12) -0.0310(15)
C29 0.0280(15) 0.0268(14) 0.0554(19) -0.0257(14) 0.0010(13) -0.0046(11)
C30 0.0403(16) 0.0330(15) 0.0212(13) -0.0037(12) -0.0025(11) -0.0234(13)
U2 0.01262(4) 0.01118(4) 0.01049(4) -0.00366(3) 0.00058(3) -0.00131(3)
I3 0.01880(7) 0.02007(8) 0.01515(7) -0.00561(6) 0.00481(5) -0.00593(6)
I4 0.01597(7) 0.01675(7) 0.01683(7) -0.00382(6) -0.00295(5) -0.00198(5)
Mo3 0.01607(9) 0.01221(9) 0.01114(9) -0.00387(7) -0.00153(7) -0.00123(7)
Mo4 0.01529(9) 0.01255(9) 0.01074(9) -0.00337(7) 0.00188(7) 0.00058(7)
S5 0.0147(3) 0.0148(3) 0.0164(3) -0.0063(2) -0.0018(2) 0.0002(2)
S6 0.0194(3) 0.0144(3) 0.0177(3) -0.0054(2) 0.0058(2) -0.0038(2)
S7 0.0158(3) 0.0121(2) 0.0115(2) -0.0032(2) -0.00004(19) -0.0010(2)
S8 0.0209(3) 0.0188(3) 0.0113(3) -0.0043(2) 0.0001(2) 0.0014(2)
C31 0.0213(12) 0.0122(10) 0.0191(11) -0.0068(9) 0.0029(9) -0.0028(9)
C32 0.0207(12) 0.0154(11) 0.0268(13) -0.0117(10) -0.0029(10) -0.0029(9)
C33 0.0315(14) 0.0160(11) 0.0173(12) -0.0080(10) -0.0031(10) -0.0004(10)
C34 0.0256(13) 0.0133(11) 0.0208(12) -0.0072(10) 0.0055(10) -0.0025(9)
C35 0.0201(12) 0.0133(11) 0.0216(12) -0.0080(10) 0.0016(9) -0.0019(9)
C36 0.0380(16) 0.0157(12) 0.0269(14) -0.0038(11) 0.0122(12) -0.0058(11)
C37 0.0251(14) 0.0271(14) 0.0498(18) -0.0192(14) -0.0029(12) -0.0077(11)
C38 0.058(2) 0.0296(15) 0.0199(13) -0.0141(12) -0.0095(13) 0.0043(14)
C39 0.0402(17) 0.0205(14) 0.0457(18) -0.0140(13) 0.0262(14) -0.0040(12)
C40 0.0235(13) 0.0171(12) 0.0348(15) -0.0098(11) -0.0089(11) 0.0028(10)
C41 0.0330(15) 0.0219(13) 0.0291(14) -0.0018(11) -0.0163(11) -0.0113(11)
C42 0.0161(12) 0.0209(13) 0.0401(15) -0.0093(12) -0.0059(11) -0.0069(10)
C43 0.0204(12) 0.0193(12) 0.0189(12) -0.0066(10) -0.0010(9) -0.0065(9)
C44 0.0292(13) 0.0167(11) 0.0186(12) -0.0071(10) -0.0013(10) -0.0074(10)
C45 0.0408(16) 0.0234(13) 0.0177(12) -0.0059(11) -0.0046(11) -0.0158(12)
C46 0.053(2) 0.0322(17) 0.0491(19) 0.0123(15) -0.0345(16) -0.0213(15)
C47 0.0186(14) 0.0346(17) 0.077(2) -0.0223(17) 0.0089(15) -0.0066(12)
C48 0.0357(16) 0.0345(15) 0.0232(13) -0.0120(12) 0.0048(11) -0.0190(13)
C49 0.0409(17) 0.0182(13) 0.0341(15) -0.0111(12) 0.0033(12) -0.0053(12)
C50 0.071(2) 0.0426(18) 0.0220(14) -0.0183(14) 0.0051(14) -0.0298(17)
C51 0.0182(12) 0.0222(13) 0.0237(13) -0.0058(11) 0.0087(10) 0.0033(10)
C52 0.0200(12) 0.0288(14) 0.0164(12) -0.0093(11) 0.0040(9) 0.0066(10)
C53 0.0186(12) 0.0182(12) 0.0236(12) -0.0122(10) 0.0034(9) 0.0027(9)
C54 0.0178(11) 0.0171(11) 0.0168(11) -0.0057(10) 0.0032(9) 0.0051(9)
C55 0.0137(11) 0.0218(12) 0.0244(12) -0.0105(11) 0.0038(9) 0.0012(9)
C56 0.0285(15) 0.0258(15) 0.0438(18) -0.0030(13) 0.0182(13) -0.0034(12)
C57 0.0282(15) 0.059(2) 0.0197(14) -0.0168(14) 0.0039(11) 0.0093(14)
C58 0.0281(15) 0.0313(15) 0.0508(18) -0.0267(15) 0.0022(13) 0.0011(12)
C59 0.0221(13) 0.0230(13) 0.0200(12) -0.0016(11) 0.0017(10) 0.0055(10)
C60 0.0187(13) 0.0330(15) 0.0422(16) -0.0212(14) 0.0007(11) -0.0004(11)
C61 0.0279(15) 0.0311(15) 0.0296(15) -0.0112(13) 0.0028(11) 0.0002(12)
C62 0.0223(13) 0.0407(17) 0.0276(14) -0.0133(13) -0.0005(11) -0.0113(12)
C63 0.0373(16) 0.0271(14) 0.0334(15) -0.0144(13) -0.0008(12) -0.0090(12)
C64 0.0250(14) 0.0314(15) 0.0370(16) -0.0137(13) -0.0003(12) 0.0005(11)
C65 0.0255(14) 0.0414(17) 0.0298(14) -0.0170(13) 0.0027(11) -0.0144(12)
C66 0.0386(17) 0.0283(15) 0.0337(15) -0.0171(13) 0.0054(12) -0.0104(12)
C67 0.0179(13) 0.0422(18) 0.0314(15) -0.0042(13) 0.0008(11) -0.0073(12)
C68 0.0493(19) 0.0335(16) 0.0291(15) -0.0119(13) 0.0012(13) -0.0207(14)
C69 0.048(2) 0.0386(18) 0.0347(17) -0.0208(15) 0.0032(14) 0.0027(15)
C70 0.0209(14) 0.069(2) 0.0387(17) -0.0286(17) 0.0068(12) -0.0111(15)
C71 0.058(2) 0.050(2) 0.059(2) -0.0294(19) 0.0189(18) -0.0358(18)
C72 0.047(2) 0.0313(17) 0.056(2) -0.0191(16) 0.0203(16) -0.0052(14)
C73 0.049(2) 0.0330(16) 0.0408(17) -0.0176(14) 0.0165(15) -0.0241(15)
C74 0.051(2) 0.047(2) 0.050(2) -0.0279(17) -0.0097(16) -0.0188(16)
C75 0.105(3) 0.0341(19) 0.0272(17) -0.0174(15) 0.0106(19) -0.016(2)
C76 0.090(3) 0.045(2) 0.085(3) -0.041(2) 0.072(3) -0.032(2)
C77 0.0207(16) 0.061(3) 0.123(4) -0.058(3) 0.008(2) 0.0055(16)
C78 0.054(2) 0.0224(14) 0.0358(17) -0.0127(13) -0.0058(15) 0.0054(13)
C79 0.0403(17) 0.0234(14) 0.0336(15) -0.0142(13) 0.0137(13) -0.0078(12)
C80 0.060(2) 0.0422(19) 0.049(2) -0.0200(17) 0.0141(17) -0.0358(17)
C81 0.069(3) 0.060(2) 0.050(2) -0.0265(19) -0.0078(18) -0.033(2)
C82 0.075(3) 0.0348(18) 0.0271(16) -0.0127(14) 0.0108(16) -0.0169(17)
C83 0.0343(17) 0.0254(15) 0.0522(19) -0.0121(14) 0.0203(15) -0.0093(12)
C84 0.0214(14) 0.0293(15) 0.0494(18) -0.0124(14) 0.0073(13) 0.0001(11)
C85 0.062(11) 0.052(8) 0.082(10) -0.035(9) 0.029(10) -0.018(9)
C86 0.069(12) 0.044(8) 0.071(9) -0.032(7) 0.009(9) -0.017(9)
C87 0.063(10) 0.041(7) 0.060(9) -0.021(8) 0.013(8) -0.020(8)
C88 0.055(9) 0.044(7) 0.061(10) -0.019(8) 0.025(8) -0.023(7)
C89 0.061(11) 0.053(8) 0.080(9) -0.025(8) 0.032(9) -0.025(10)
C90 0.066(10) 0.058(9) 0.090(11) -0.036(10) 0.031(10) -0.019(8)
C85' 0.065(9) 0.056(8) 0.090(10) -0.043(9) 0.026(9) -0.021(7)
C86' 0.067(12) 0.052(8) 0.079(9) -0.028(8) 0.018(10) -0.016(10)
C87' 0.068(11) 0.041(7) 0.065(8) -0.032(7) 0.006(8) -0.022(7)
C88' 0.058(8) 0.042(7) 0.051(9) -0.027(7) 0.016(7) -0.019(6)
C89' 0.054(9) 0.045(7) 0.070(9) -0.022(8) 0.031(7) -0.031(7)
C90' 0.062(11) 0.054(8) 0.089(9) -0.033(8) 0.031(9) -0.020(10)
C91 0.106(4) 0.044(3) 0.072(3) -0.007(2) 0.039(3) 0.003(3)
C92 0.120(4) 0.040(2) 0.051(3) -0.019(2) 0.017(3) 0.013(3)
C93 0.092(4) 0.039(2) 0.105(4) -0.028(3) 0.012(3) -0.001(2)

loop_
_atom_type_symbol
_atom_type_description
_atom_type_scat_dispersion_real
_atom_type_scat_dispersion_imag
_atom_type_scat_source
C C 0.0033 0.0016 'International Tables Vol C Tables 4.2.6.8 and 6.1.1.4'
H H 0.0000 0.0000 'International Tables Vol C Tables 4.2.6.8 and 6.1.1.4'
I I -0.4742 1.8119 'International Tables Vol C Tables 4.2.6.8 and 6.1.1.4'
Mo Mo -1.6832 0.6857 'International Tables Vol C Tables 4.2.6.8 and 6.1.1.4'
S S 0.1246 0.1234 'International Tables Vol C Tables 4.2.6.8 and 6.1.1.4'
U U -9.6767 9.6646 'International Tables Vol C Tables 4.2.6.8 and 6.1.1.4'

loop_
_geom_angle_atom_site_label_1
_geom_angle_atom_site_label_2
_geom_angle_atom_site_label_3
_geom_angle
_geom_angle_site_symmetry_1
_geom_angle_site_symmetry_3
_geom_angle_publ_flag
I2 U1 I1 84.119(5) . . ?
S1 U1 I1 89.175(13) . . ?
S1 U1 I2 159.464(13) . . ?
S1 U1 S3 80.570(16) . . ?
S1 U1 C1 72.37(12) . . ?
S1 U1 C2 97.24(10) . . ?
S1 U1 C3 121.66(17) . . ?
S1 U1 C4 110.19(11) . . ?
S1 U1 C5 80.10(13) . . ?
S1 U1 C1' 76.5(5) . . ?
S1 U1 C2' 105.0(4) . . ?
S1 U1 C3' 121.4(6) . . ?
S1 U1 C4' 102.3(4) . . ?
S1 U1 C5' 75.7(4) . . ?
S2 U1 I1 162.252(13) . . ?
S2 U1 I2 88.861(13) . . ?
S2 U1 S1 91.808(18) . . ?
S2 U1 S3 81.387(16) . . ?
S2 U1 C1 87.39(10) . . ?
S2 U1 C2 70.17(13) . . ?
S2 U1 C3 87.86(11) . . ?
S2 U1 C4 116.84(14) . . ?
S2 U1 C5 116.77(10) . . ?
S2 U1 C1' 80.0(4) . . ?
S2 U1 C2' 71.8(5) . . ?
S2 U1 C3' 94.9(4) . . ?
S2 U1 C4' 119.3(5) . . ?
S2 U1 C5' 109.1(4) . . ?
S3 U1 I1 81.297(11) . . ?
S3 U1 I2 79.240(11) . . ?
C1 U1 I1 109.74(10) . . ?
C1 U1 I2 128.15(12) . . ?
C1 U1 S3 150.32(13) . . ?
C1 U1 C2 29.70(13) . . ?
C1 U1 C3 49.3(2) . . ?
C1 U1 C4 49.69(18) . . ?
C2 U1 I1 127.26(13) . . ?
C2 U1 I2 102.28(10) . . ?
C2 U1 S3 151.43(13) . . ?
C3 U1 I1 106.64(10) . . ?
C3 U1 I2 78.88(17) . . ?
C3 U1 S3 155.75(16) . . ?
C3 U1 C2 29.83(15) . . ?
C4 U1 I1 79.22(14) . . ?
C4 U1 I2 87.63(11) . . ?
C4 U1 S3 157.49(14) . . ?
C4 U1 C2 49.40(19) . . ?
C4 U1 C3 29.95(15) . . ?
C5 U1 I1 80.86(10) . . ?
C5 U1 I2 117.70(13) . . ?
C5 U1 S3 153.76(12) . . ?
C5 U1 C1 30.27(12) . . ?
C5 U1 C2 49.50(16) . . ?
C5 U1 C3 49.6(2) . . ?
C5 U1 C4 30.21(15) . . ?
C1' U1 I1 117.3(4) . . ?
C1' U1 I2 123.7(5) . . ?
C1' U1 S3 149.9(5) . . ?
C1' U1 C2' 29.5(5) . . ?
C1' U1 C3' 47.9(8) . . ?
C1' U1 C4' 48.3(7) . . ?
C1' U1 C5' 29.1(4) . . ?
C2' U1 I1 124.9(5) . . ?
C2' U1 I2 94.7(4) . . ?
C2' U1 S3 152.7(5) . . ?
C2' U1 C5' 47.4(6) . . ?
C3' U1 I1 99.8(4) . . ?
C3' U1 I2 79.0(6) . . ?
C3' U1 S3 158.0(6) . . ?
C3' U1 C2' 28.2(5) . . ?
C3' U1 C4' 29.0(6) . . ?
C3' U1 C5' 47.2(8) . . ?
C4' U1 I1 77.6(5) . . ?
C4' U1 I2 95.2(5) . . ?
C4' U1 S3 158.7(5) . . ?
C4' U1 C2' 47.5(7) . . ?
C4' U1 C5' 28.8(5) . . ?
C5' U1 I1 88.3(4) . . ?
C5' U1 I2 123.3(4) . . ?
C5' U1 S3 154.2(5) . . ?
S1 Mo1 S3 102.47(2) . . ?
S1 Mo1 S4 105.20(2) . . ?
S1 Mo1 C11 83.08(6) . . ?
S1 Mo1 C12 104.12(6) . . ?
S1 Mo1 C13 138.29(6) . . ?
S1 Mo1 C14 133.49(6) . . ?
S1 Mo1 C15 98.46(6) . . ?
S3 Mo1 C11 125.24(6) . . ?
S3 Mo1 C12 93.47(6) . . ?
S3 Mo1 C13 90.59(6) . . ?
S3 Mo1 C14 119.84(6) . . ?
S3 Mo1 C15 148.11(6) . . ?
S4 Mo1 S3 102.89(2) . . ?
S4 Mo1 C11 128.51(6) . . ?
S4 Mo1 C12 142.20(6) . . ?
S4 Mo1 C13 110.20(6) . . ?
S4 Mo1 C14 84.50(6) . . ?
S4 Mo1 C15 94.40(6) . . ?
C12 Mo1 C11 34.67(8) . . ?
C12 Mo1 C14 57.93(8) . . ?
C13 Mo1 C11 57.77(8) . . ?
C13 Mo1 C12 34.88(8) . . ?
C13 Mo1 C14 34.83(8) . . ?
C14 Mo1 C11 57.77(8) . . ?
C15 Mo1 C11 34.66(8) . . ?
C15 Mo1 C12 57.93(8) . . ?
C15 Mo1 C13 58.09(8) . . ?
C15 Mo1 C14 35.03(8) . . ?
S2 Mo2 S3 101.65(2) . . ?
S2 Mo2 S4 105.46(2) . . ?
S2 Mo2 C21 84.67(6) . . ?
S2 Mo2 C22 88.30(6) . . ?
S2 Mo2 C23 120.65(7) . . ?
S2 Mo2 C24 142.07(6) . . ?
S2 Mo2 C25 113.53(7) . . ?
S3 Mo2 C21 113.62(6) . . ?
S3 Mo2 C22 146.12(6) . . ?
S3 Mo2 C23 133.59(6) . . ?
S3 Mo2 C25 88.96(6) . . ?
S4 Mo2 S3 102.71(2) . . ?
S4 Mo2 C21 139.53(6) . . ?
S4 Mo2 C22 105.67(6) . . ?
S4 Mo2 C23 84.68(6) . . ?
S4 Mo2 C24 100.62(6) . . ?
S4 Mo2 C25 135.99(6) . . ?
C22 Mo2 C21 34.41(8) . . ?
C23 Mo2 C21 57.60(8) . . ?
C23 Mo2 C22 34.58(9) . . ?
C24 Mo2 S3 98.86(6) . . ?
C24 Mo2 C21 57.84(8) . . ?
C24 Mo2 C22 58.07(8) . . ?
C24 Mo2 C23 35.48(8) . . ?
C24 Mo2 C25 35.37(8) . . ?
C25 Mo2 C21 34.33(9) . . ?
C25 Mo2 C22 57.64(8) . . ?
C25 Mo2 C23 58.50(8) . . ?
Mo1 S1 U1 89.389(19) . . ?
Mo2 S2 U1 89.862(19) . . ?
Mo1 S3 U1 85.730(17) . . ?
Mo1 S3 Mo2 75.054(17) . . ?
Mo2 S3 U1 85.373(17) . . ?
Mo2 S4 Mo1 77.050(18) . . ?
C2 C1 U1 76.5(3) . . ?
C2 C1 C5 108.1(5) . . ?
C2 C1 C6 125.2(4) . . ?
C5 C1 U1 73.7(3) . . ?
C5 C1 C6 125.4(4) . . ?
C6 C1 U1 126.2(4) . . ?
C1 C2 U1 73.8(4) . . ?
C1 C2 C3 108.0(5) . . ?
C1 C2 C7 125.9(4) . . ?
C3 C2 U1 74.9(4) . . ?
C3 C2 C7 124.2(5) . . ?
C7 C2 U1 129.3(4) . . ?
C2 C3 U1 75.3(4) . . ?
C2 C3 C8 126.0(4) . . ?
C4 C3 U1 74.0(4) . . ?
C4 C3 C2 108.0(6) . . ?
C4 C3 C8 125.1(5) . . ?
C8 C3 U1 125.1(5) . . ?
C3 C4 U1 76.0(5) . . ?
C3 C4 C9 124.5(5) . . ?
C5 C4 U1 73.6(4) . . ?
C5 C4 C3 107.7(6) . . ?
C5 C4 C9 127.2(5) . . ?
C9 C4 U1 123.4(4) . . ?
C1 C5 U1 76.0(3) . . ?
C1 C5 C10 124.3(5) . . ?
C4 C5 U1 76.2(4) . . ?
C4 C5 C1 108.1(5) . . ?
C4 C5 C10 126.9(5) . . ?
C10 C5 U1 121.5(4) . . ?
C1 C6 H6A 109.5 . . ?
C1 C6 H6B 109.5 . . ?
C1 C6 H6C 109.5 . . ?
H6A C6 H6B 109.5 . . ?
H6A C6 H6C 109.5 . . ?
H6B C6 H6C 109.5 . . ?
C2 C7 H7A 109.5 . . ?
C2 C7 H7B 109.5 . . ?
C2 C7 H7C 109.5 . . ?
H7A C7 H7B 109.5 . . ?
H7A C7 H7C 109.5 . . ?
H7B C7 H7C 109.5 . . ?
C3 C8 H8A 109.5 . . ?
C3 C8 H8B 109.5 . . ?
C3 C8 H8C 109.5 . . ?
H8A C8 H8B 109.5 . . ?
H8A C8 H8C 109.5 . . ?
H8B C8 H8C 109.5 . . ?
C4 C9 H9A 109.5 . . ?
C4 C9 H9B 109.5 . . ?
C4 C9 H9C 109.5 . . ?
H9A C9 H9B 109.5 . . ?
H9A C9 H9C 109.5 . . ?
H9B C9 H9C 109.5 . . ?
C5 C10 H10A 109.5 . . ?
C5 C10 H10B 109.5 . . ?
C5 C10 H10C 109.5 . . ?
H10A C10 H10B 109.5 . . ?
H10A C10 H10C 109.5 . . ?
H10B C10 H10C 109.5 . . ?
C2' C1' U1 76.5(14) . . ?
C2' C1' C6' 131.3(16) . . ?
C5' C1' U1 76.8(13) . . ?
C5' C1' C2' 106(2) . . ?
C5' C1' C6' 121.8(17) . . ?
C6' C1' U1 120.2(13) . . ?
C1' C2' U1 74.1(14) . . ?
C1' C2' C7' 118.8(16) . . ?
C3' C2' U1 75.2(16) . . ?
C3' C2' C1' 108(2) . . ?
C3' C2' C7' 131.6(19) . . ?
C7' C2' U1 126.4(15) . . ?
C2' C3' U1 76.6(16) . . ?
C2' C3' C4' 110(3) . . ?
C2' C3' C8' 121.3(18) . . ?
C4' C3' U1 75.9(16) . . ?
C4' C3' C8' 126(2) . . ?
C8' C3' U1 129.0(17) . . ?
C3' C4' U1 75.1(17) . . ?
C3' C4' C9' 123(2) . . ?
C5' C4' U1 76.0(15) . . ?
C5' C4' C3' 107(2) . . ?
C5' C4' C9' 129.0(19) . . ?
C9' C4' U1 126.6(15) . . ?
C1' C5' U1 74.1(13) . . ?
C1' C5' C10' 128.8(16) . . ?
C4' C5' U1 75.2(15) . . ?
C4' C5' C1' 109(2) . . ?
C4' C5' C10' 121.9(17) . . ?
C10' C5' U1 118.8(13) . . ?
C1' C6' H6'A 109.5 . . ?
C1' C6' H6'B 109.5 . . ?
C1' C6' H6'C 109.5 . . ?
H6'A C6' H6'B 109.5 . . ?
H6'A C6' H6'C 109.5 . . ?
H6'B C6' H6'C 109.5 . . ?
C2' C7' H7'A 109.5 . . ?
C2' C7' H7'B 109.5 . . ?
C2' C7' H7'C 109.5 . . ?
H7'A C7' H7'B 109.5 . . ?
H7'A C7' H7'C 109.5 . . ?
H7'B C7' H7'C 109.5 . . ?
C3' C8' H8'A 109.5 . . ?
C3' C8' H8'B 109.5 . . ?
C3' C8' H8'C 109.5 . . ?
H8'A C8' H8'B 109.5 . . ?
H8'A C8' H8'C 109.5 . . ?
H8'B C8' H8'C 109.5 . . ?
C4' C9' H9'A 109.5 . . ?
C4' C9' H9'B 109.5 . . ?
C4' C9' H9'C 109.5 . . ?
H9'A C9' H9'B 109.5 . . ?
H9'A C9' H9'C 109.5 . . ?
H9'B C9' H9'C 109.5 . . ?
C5' C10' H10D 109.5 . . ?
C5' C10' H10E 109.5 . . ?
C5' C10' H10F 109.5 . . ?
H10D C10' H10E 109.5 . . ?
H10D C10' H10F 109.5 . . ?
H10E C10' H10F 109.5 . . ?
C12 C11 Mo1 71.48(13) . . ?
C12 C11 C16 125.8(2) . . ?
C15 C11 Mo1 70.91(13) . . ?
C15 C11 C12 107.4(2) . . ?
C15 C11 C16 126.5(2) . . ?
C16 C11 Mo1 127.66(17) . . ?
C11 C12 Mo1 73.85(13) . . ?
C11 C12 C17 125.5(2) . . ?
C13 C12 Mo1 72.43(13) . . ?
C13 C12 C11 108.3(2) . . ?
C13 C12 C17 125.4(2) . . ?
C17 C12 Mo1 127.42(16) . . ?
C12 C13 Mo1 72.69(13) . . ?
C12 C13 C18 124.0(2) . . ?
C14 C13 Mo1 72.85(13) . . ?
C14 C13 C12 108.1(2) . . ?
C14 C13 C18 127.5(2) . . ?
C18 C13 Mo1 125.96(16) . . ?
C13 C14 Mo1 72.32(13) . . ?
C13 C14 C15 107.6(2) . . ?
C13 C14 C19 126.1(2) . . ?
C15 C14 Mo1 71.79(13) . . ?
C15 C14 C19 126.0(2) . . ?
C19 C14 Mo1 126.37(16) . . ?
C11 C15 Mo1 74.43(13) . . ?
C11 C15 C14 108.6(2) . . ?
C11 C15 C20 126.0(2) . . ?
C14 C15 Mo1 73.18(13) . . ?
C14 C15 C20 125.1(2) . . ?
C20 C15 Mo1 124.10(16) . . ?
C11 C16 H16A 109.5 . . ?
C11 C16 H16B 109.5 . . ?
C11 C16 H16C 109.5 . . ?
H16A C16 H16B 109.5 . . ?
H16A C16 H16C 109.5 . . ?
H16B C16 H16C 109.5 . . ?
C12 C17 H17A 109.5 . . ?
C12 C17 H17B 109.5 . . ?
C12 C17 H17C 109.5 . . ?
H17A C17 H17B 109.5 . . ?
H17A C17 H17C 109.5 . . ?
H17B C17 H17C 109.5 . . ?
C13 C18 H18A 109.5 . . ?
C13 C18 H18B 109.5 . . ?
C13 C18 H18C 109.5 . . ?
H18A C18 H18B 109.5 . . ?
H18A C18 H18C 109.5 . . ?
H18B C18 H18C 109.5 . . ?
C14 C19 H19A 109.5 . . ?
C14 C19 H19B 109.5 . . ?
C14 C19 H19C 109.5 . . ?
H19A C19 H19B 109.5 . . ?
H19A C19 H19C 109.5 . . ?
H19B C19 H19C 109.5 . . ?
C15 C20 H20A 109.5 . . ?
C15 C20 H20B 109.5 . . ?
C15 C20 H20C 109.5 . . ?
H20A C20 H20B 109.5 . . ?
H20A C20 H20C 109.5 . . ?
H20B C20 H20C 109.5 . . ?
C22 C21 Mo2 72.11(13) . . ?
C22 C21 C26 125.3(2) . . ?
C25 C21 Mo2 70.76(13) . . ?
C25 C21 C22 108.1(2) . . ?
C25 C21 C26 126.4(2) . . ?
C26 C21 Mo2 127.02(17) . . ?
C21 C22 Mo2 73.48(13) . . ?
C21 C22 C27 125.0(3) . . ?
C23 C22 Mo2 71.55(13) . . ?
C23 C22 C21 108.5(2) . . ?
C23 C22 C27 126.3(2) . . ?
C27 C22 Mo2 125.22(18) . . ?
C22 C23 Mo2 73.87(13) . . ?
C22 C23 C24 107.5(2) . . ?
C22 C23 C28 125.9(2) . . ?
C24 C23 Mo2 71.13(13) . . ?
C24 C23 C28 126.2(2) . . ?
C28 C23 Mo2 125.95(17) . . ?
C23 C24 Mo2 73.40(13) . . ?
C23 C24 C29 126.6(2) . . ?
C25 C24 Mo2 73.25(14) . . ?
C25 C24 C23 107.7(2) . . ?
C25 C24 C29 125.4(2) . . ?
C29 C24 Mo2 124.06(17) . . ?
C21 C25 Mo2 74.91(14) . . ?
C21 C25 C24 108.2(2) . . ?
C21 C25 C30 125.5(2) . . ?
C24 C25 Mo2 71.38(13) . . ?
C24 C25 C30 125.8(2) . . ?
C30 C25 Mo2 125.89(16) . . ?
C21 C26 H26A 109.5 . . ?
C21 C26 H26B 109.5 . . ?
C21 C26 H26C 109.5 . . ?
H26A C26 H26B 109.5 . . ?
H26A C26 H26C 109.5 . . ?
H26B C26 H26C 109.5 . . ?
C22 C27 H27A 109.5 . . ?
C22 C27 H27B 109.5 . . ?
C22 C27 H27C 109.5 . . ?
H27A C27 H27B 109.5 . . ?
H27A C27 H27C 109.5 . . ?
H27B C27 H27C 109.5 . . ?
C23 C28 H28A 109.5 . . ?
C23 C28 H28B 109.5 . . ?
C23 C28 H28C 109.5 . . ?
H28A C28 H28B 109.5 . . ?
H28A C28 H28C 109.5 . . ?
H28B C28 H28C 109.5 . . ?
C24 C29 H29A 109.5 . . ?
C24 C29 H29B 109.5 . . ?
C24 C29 H29C 109.5 . . ?
H29A C29 H29B 109.5 . . ?
H29A C29 H29C 109.5 . . ?
H29B C29 H29C 109.5 . . ?
C25 C30 H30A 109.5 . . ?
C25 C30 H30B 109.5 . . ?
C25 C30 H30C 109.5 . . ?
H30A C30 H30B 109.5 . . ?
H30A C30 H30C 109.5 . . ?
H30B C30 H30C 109.5 . . ?
I3 U2 I4 85.042(5) . . ?
S5 U2 I3 91.011(13) . . ?
S5 U2 I4 161.879(13) . . ?
S5 U2 S6 90.920(18) . . ?
S5 U2 S7 81.419(17) . . ?
S5 U2 C31 86.83(5) . . ?
S5 U2 C32 116.18(5) . . ?
S5 U2 C33 116.79(5) . . ?
S5 U2 C34 88.07(5) . . ?
S5 U2 C35 70.32(5) . . ?
S6 U2 I3 160.501(13) . . ?
S6 U2 I4 87.120(13) . . ?
S6 U2 S7 80.987(17) . . ?
S6 U2 C31 71.54(5) . . ?
S6 U2 C32 79.34(5) . . ?
S6 U2 C33 109.48(6) . . ?
S6 U2 C34 120.56(5) . . ?
S6 U2 C35 96.38(5) . . ?
S7 U2 I3 80.124(12) . . ?
S7 U2 I4 80.481(12) . . ?
C31 U2 I3 127.95(5) . . ?
C31 U2 I4 109.51(5) . . ?
C31 U2 S7 149.89(5) . . ?
C31 U2 C34 49.06(7) . . ?
C31 U2 C35 29.46(7) . . ?
C32 U2 I3 116.88(5) . . ?
C32 U2 I4 81.16(5) . . ?
C32 U2 S7 153.63(5) . . ?
C32 U2 C31 30.15(7) . . ?
C32 U2 C33 30.24(8) . . ?
C32 U2 C34 49.32(7) . . ?
C32 U2 C35 49.04(7) . . ?
C33 U2 I3 86.83(5) . . ?
C33 U2 I4 80.71(5) . . ?
C33 U2 S7 157.92(5) . . ?
C33 U2 C31 49.62(7) . . ?
C33 U2 C34 29.76(7) . . ?
C33 U2 C35 48.99(7) . . ?
C34 U2 I3 78.90(5) . . ?
C34 U2 I4 108.41(5) . . ?
C34 U2 S7 156.32(5) . . ?
C34 U2 C35 29.49(7) . . ?
C35 U2 I3 102.53(5) . . ?
C35 U2 I4 127.80(5) . . ?
C35 U2 S7 151.61(5) . . ?
S5 Mo3 S7 101.69(2) . . ?
S5 Mo3 S8 105.27(2) . . ?
S5 Mo3 C41 95.93(7) . . ?
S5 Mo3 C42 82.26(7) . . ?
S5 Mo3 C43 104.61(6) . . ?
S5 Mo3 C44 138.39(7) . . ?
S5 Mo3 C45 130.65(7) . . ?
S7 Mo3 C41 149.61(6) . . ?
S7 Mo3 C42 123.97(7) . . ?
S7 Mo3 C43 93.48(6) . . ?
S7 Mo3 C44 93.02(6) . . ?
S7 Mo3 C45 123.42(7) . . ?
S8 Mo3 S7 102.89(2) . . ?
S8 Mo3 C41 95.99(7) . . ?
S8 Mo3 C42 130.31(7) . . ?
S8 Mo3 C43 141.98(6) . . ?
S8 Mo3 C44 109.02(6) . . ?
S8 Mo3 C45 84.71(7) . . ?
C41 Mo3 C42 34.62(10) . . ?
C41 Mo3 C43 57.90(9) . . ?
C41 Mo3 C45 34.75(10) . . ?
C43 Mo3 C42 34.45(8) . . ?
C43 Mo3 C45 57.89(8) . . ?
C44 Mo3 C41 58.04(9) . . ?
C44 Mo3 C42 57.64(9) . . ?
C44 Mo3 C43 35.09(8) . . ?
C44 Mo3 C45 34.80(8) . . ?
C45 Mo3 C42 57.39(10) . . ?
S6 Mo4 S7 102.78(2) . . ?
S6 Mo4 S8 105.39(2) . . ?
S6 Mo4 C51 87.26(7) . . ?
S6 Mo4 C52 118.88(7) . . ?
S6 Mo4 C53 142.79(6) . . ?
S6 Mo4 C54 115.95(6) . . ?
S6 Mo4 C55 86.03(6) . . ?
S7 Mo4 C51 145.10(6) . . ?
S7 Mo4 C52 134.45(7) . . ?
S7 Mo4 C54 87.93(6) . . ?
S7 Mo4 C55 111.94(6) . . ?
S8 Mo4 S7 102.92(2) . . ?
S8 Mo4 C51 106.46(7) . . ?
S8 Mo4 C52 83.97(6) . . ?
S8 Mo4 C53 98.17(6) . . ?
S8 Mo4 C54 133.69(6) . . ?
S8 Mo4 C55 139.90(6) . . ?
C51 Mo4 C55 34.55(8) . . ?
C52 Mo4 C51 34.65(9) . . ?
C52 Mo4 C54 58.73(8) . . ?
C52 Mo4 C55 57.62(9) . . ?
C53 Mo4 S7 99.43(6) . . ?
C53 Mo4 C51 58.27(9) . . ?
C53 Mo4 C52 35.46(9) . . ?
C53 Mo4 C54 35.57(8) . . ?
C53 Mo4 C55 57.91(9) . . ?
C54 Mo4 C51 58.06(8) . . ?
C54 Mo4 C55 34.46(8) . . ?
Mo3 S5 U2 90.047(19) . . ?
Mo4 S6 U2 89.18(2) . . ?
Mo3 S7 U2 85.265(17) . . ?
Mo4 S7 U2 85.328(18) . . ?
Mo4 S7 Mo3 74.735(17) . . ?
Mo3 S8 Mo4 76.867(18) . . ?
C32 C31 U2 73.70(13) . . ?
C32 C31 C36 125.6(2) . . ?
C35 C31 U2 76.75(13) . . ?
C35 C31 C32 107.7(2) . . ?
C35 C31 C36 125.3(2) . . ?
C36 C31 U2 125.97(16) . . ?
C31 C32 U2 76.15(13) . . ?
C31 C32 C37 124.6(2) . . ?
C33 C32 U2 75.32(14) . . ?
C33 C32 C31 107.9(2) . . ?
C33 C32 C37 126.9(2) . . ?
C37 C32 U2 121.39(16) . . ?
C32 C33 U2 74.45(13) . . ?
C32 C33 C38 126.7(2) . . ?
C34 C33 U2 76.43(14) . . ?
C34 C33 C32 107.7(2) . . ?
C34 C33 C38 125.0(3) . . ?
C38 C33 U2 122.06(17) . . ?
C33 C34 U2 73.80(14) . . ?
C33 C34 C35 108.2(2) . . ?
C33 C34 C39 125.8(2) . . ?
C35 C34 U2 76.21(14) . . ?
C35 C34 C39 125.2(2) . . ?
C39 C34 U2 124.01(17) . . ?
C31 C35 U2 73.79(13) . . ?
C31 C35 C34 108.4(2) . . ?
C31 C35 C40 125.2(2) . . ?
C34 C35 U2 74.30(13) . . ?
C34 C35 C40 125.0(2) . . ?
C40 C35 U2 128.57(16) . . ?
C31 C36 H36A 109.5 . . ?
C31 C36 H36B 109.5 . . ?
C31 C36 H36C 109.5 . . ?
H36A C36 H36B 109.5 . . ?
H36A C36 H36C 109.5 . . ?
H36B C36 H36C 109.5 . . ?
C32 C37 H37A 109.5 . . ?
C32 C37 H37B 109.5 . . ?
C32 C37 H37C 109.5 . . ?
H37A C37 H37B 109.5 . . ?
H37A C37 H37C 109.5 . . ?
H37B C37 H37C 109.5 . . ?
C33 C38 H38A 109.5 . . ?
C33 C38 H38B 109.5 . . ?
C33 C38 H38C 109.5 . . ?
H38A C38 H38B 109.5 . . ?
H38A C38 H38C 109.5 . . ?
H38B C38 H38C 109.5 . . ?
C34 C39 H39A 109.5 . . ?
C34 C39 H39B 109.5 . . ?
C34 C39 H39C 109.5 . . ?
H39A C39 H39B 109.5 . . ?
H39A C39 H39C 109.5 . . ?
H39B C39 H39C 109.5 . . ?
C35 C40 H40A 109.5 . . ?
C35 C40 H40B 109.5 . . ?
C35 C40 H40C 109.5 . . ?
H40A C40 H40B 109.5 . . ?
H40A C40 H40C 109.5 . . ?
H40B C40 H40C 109.5 . . ?
C42 C41 Mo3 74.56(14) . . ?
C42 C41 C46 125.0(3) . . ?
C45 C41 Mo3 73.28(15) . . ?
C45 C41 C42 108.3(2) . . ?
C45 C41 C46 126.3(3) . . ?
C46 C41 Mo3 123.53(18) . . ?
C41 C42 Mo3 70.82(14) . . ?
C41 C42 C47 126.3(3) . . ?
C43 C42 Mo3 71.22(14) . . ?
C43 C42 C41 107.7(2) . . ?
C43 C42 C47 125.8(3) . . ?
C47 C42 Mo3 127.04(18) . . ?
C42 C43 Mo3 74.33(14) . . ?
C42 C43 C44 108.0(2) . . ?
C42 C43 C48 126.5(2) . . ?
C44 C43 Mo3 72.01(14) . . ?
C44 C43 C48 124.7(2) . . ?
C48 C43 Mo3 127.26(16) . . ?
C43 C44 Mo3 72.90(14) . . ?
C43 C44 C49 124.2(2) . . ?
C45 C44 Mo3 73.38(14) . . ?
C45 C44 C43 107.9(2) . . ?
C45 C44 C49 127.3(2) . . ?
C49 C44 Mo3 126.32(18) . . ?
C41 C45 Mo3 71.97(14) . . ?
C41 C45 C44 107.9(2) . . ?
C41 C45 C50 125.8(2) . . ?
C44 C45 Mo3 71.81(13) . . ?
C44 C45 C50 126.1(3) . . ?
C50 C45 Mo3 126.54(19) . . ?
C41 C46 H46A 109.5 . . ?
C41 C46 H46B 109.5 . . ?
C41 C46 H46C 109.5 . . ?
H46A C46 H46B 109.5 . . ?
H46A C46 H46C 109.5 . . ?
H46B C46 H46C 109.5 . . ?
C42 C47 H47A 109.5 . . ?
C42 C47 H47B 109.5 . . ?
C42 C47 H47C 109.5 . . ?
H47A C47 H47B 109.5 . . ?
H47A C47 H47C 109.5 . . ?
H47B C47 H47C 109.5 . . ?
C43 C48 H48A 109.5 . . ?
C43 C48 H48B 109.5 . . ?
C43 C48 H48C 109.5 . . ?
H48A C48 H48B 109.5 . . ?
H48A C48 H48C 109.5 . . ?
H48B C48 H48C 109.5 . . ?
C44 C49 H49A 109.5 . . ?
C44 C49 H49B 109.5 . . ?
C44 C49 H49C 109.5 . . ?
H49A C49 H49B 109.5 . . ?
H49A C49 H49C 109.5 . . ?
H49B C49 H49C 109.5 . . ?
C45 C50 H50A 109.5 . . ?
C45 C50 H50B 109.5 . . ?
C45 C50 H50C 109.5 . . ?
H50A C50 H50B 109.5 . . ?
H50A C50 H50C 109.5 . . ?
H50B C50 H50C 109.5 . . ?
C52 C51 Mo4 71.58(14) . . ?
C52 C51 C55 108.3(2) . . ?
C52 C51 C56 127.0(2) . . ?
C55 C51 Mo4 73.85(14) . . ?
C55 C51 C56 124.5(3) . . ?
C56 C51 Mo4 125.32(17) . . ?
C51 C52 Mo4 73.77(14) . . ?
C51 C52 C53 107.9(2) . . ?
C51 C52 C57 126.6(3) . . ?
C53 C52 Mo4 71.27(13) . . ?
C53 C52 C57 125.1(3) . . ?
C57 C52 Mo4 126.07(17) . . ?
C52 C53 Mo4 73.27(14) . . ?
C52 C53 C54 107.9(2) . . ?
C52 C53 C58 125.2(2) . . ?
C54 C53 Mo4 73.42(13) . . ?
C54 C53 C58 126.5(2) . . ?
C58 C53 Mo4 123.98(17) . . ?
C53 C54 Mo4 71.01(13) . . ?
C53 C54 C59 125.3(2) . . ?
C55 C54 Mo4 74.78(13) . . ?
C55 C54 C53 107.5(2) . . ?
C55 C54 C59 126.8(2) . . ?
C59 C54 Mo4 125.19(16) . . ?
C51 C55 Mo4 71.60(14) . . ?
C51 C55 C60 125.3(2) . . ?
C54 C55 Mo4 70.75(13) . . ?
C54 C55 C51 108.3(2) . . ?
C54 C55 C60 126.1(2) . . ?
C60 C55 Mo4 127.31(17) . . ?
C51 C56 H56A 109.5 . . ?
C51 C56 H56B 109.5 . . ?
C51 C56 H56C 109.5 . . ?
H56A C56 H56B 109.5 . . ?
H56A C56 H56C 109.5 . . ?
H56B C56 H56C 109.5 . . ?
C52 C57 H57A 109.5 . . ?
C52 C57 H57B 109.5 . . ?
C52 C57 H57C 109.5 . . ?
H57A C57 H57B 109.5 . . ?
H57A C57 H57C 109.5 . . ?
H57B C57 H57C 109.5 . . ?
C53 C58 H58A 109.5 . . ?
C53 C58 H58B 109.5 . . ?
C53 C58 H58C 109.5 . . ?
H58A C58 H58B 109.5 . . ?
H58A C58 H58C 109.5 . . ?
H58B C58 H58C 109.5 . . ?
C54 C59 H59A 109.5 . . ?
C54 C59 H59B 109.5 . . ?
C54 C59 H59C 109.5 . . ?
H59A C59 H59B 109.5 . . ?
H59A C59 H59C 109.5 . . ?
H59B C59 H59C 109.5 . . ?
C55 C60 H60A 109.5 . . ?
C55 C60 H60B 109.5 . . ?
C55 C60 H60C 109.5 . . ?
H60A C60 H60B 109.5 . . ?
H60A C60 H60C 109.5 . . ?
H60B C60 H60C 109.5 . . ?
C62 C61 H61 119.9 . . ?
C62 C61 C66 120.2(3) . . ?
C66 C61 H61 119.9 . . ?
C61 C62 H62 120.2 . . ?
C63 C62 C61 119.6(3) . . ?
C63 C62 H62 120.2 . . ?
C62 C63 H63 119.7 . . ?
C62 C63 C64 120.6(3) . . ?
C64 C63 H63 119.7 . . ?
C63 C64 H64 120.2 . . ?
C63 C64 C65 119.6(3) . . ?
C65 C64 H64 120.2 . . ?
C64 C65 H65 120.0 . . ?
C66 C65 C64 120.0(3) . . ?
C66 C65 H65 120.0 . . ?
C61 C66 H66 120.0 . . ?
C65 C66 C61 120.0(3) . . ?
C65 C66 H66 120.0 . . ?
C68 C67 H67 120.1 . . ?
C68 C67 C72 119.7(3) . . ?
C72 C67 H67 120.1 . . ?
C67 C68 H68 119.9 . . ?
C67 C68 C69 120.2(3) . . ?
C69 C68 H68 119.9 . . ?
C68 C69 H69 119.7 . . ?
C70 C69 C68 120.6(3) . . ?
C70 C69 H69 119.7 . . ?
C69 C70 H70 120.3 . . ?
C69 C70 C71 119.5(3) . . ?
C71 C70 H70 120.3 . . ?
C70 C71 H71 119.7 . . ?
C70 C71 C72 120.6(3) . . ?
C72 C71 H71 119.7 . . ?
C67 C72 H72 120.3 . . ?
C71 C72 C67 119.4(3) . . ?
C71 C72 H72 120.3 . . ?
C74 C73 H73 119.0 . . ?
C78 C73 H73 119.0 . . ?
C78 C73 C74 121.9(3) . . ?
C73 C74 H74 120.0 . . ?
C75 C74 C73 120.0(3) . . ?
C75 C74 H74 120.0 . . ?
C74 C75 H75 119.8 . . ?
C74 C75 C76 120.5(3) . . ?
C76 C75 H75 119.8 . . ?
C75 C76 H76 120.5 . . ?
C75 C76 C77 119.0(3) . . ?
C77 C76 H76 120.5 . . ?
C76 C77 H77 120.1 . . ?
C78 C77 C76 119.8(3) . . ?
C78 C77 H77 120.1 . . ?
C73 C78 C77 118.7(3) . . ?
C73 C78 H78 120.7 . . ?
C77 C78 H78 120.7 . . ?
C80 C79 H79 120.2 . . ?
C80 C79 C84 119.5(3) . . ?
C84 C79 H79 120.2 . . ?
C79 C80 H80 119.5 . . ?
C79 C80 C81 120.9(3) . . ?
C81 C80 H80 119.5 . . ?
C80 C81 H81 120.3 . . ?
C80 C81 C82 119.5(3) . . ?
C82 C81 H81 120.3 . . ?
C81 C82 H82 120.2 . . ?
C83 C82 C81 119.7(3) . . ?
C83 C82 H82 120.2 . . ?
C82 C83 H83 120.0 . . ?
C82 C83 C84 120.1(3) . . ?
C84 C83 H83 120.0 . . ?
C79 C84 C83 120.3(3) . . ?
C79 C84 H84 119.8 . . ?
C83 C84 H84 119.8 . . ?
C86 C85 H85 118.9 . . ?
C90 C85 H85 118.9 . . ?
C90 C85 C86 122.2(16) . . ?
C85 C86 H86 120.9 . . ?
C87 C86 C85 118.3(15) . . ?
C87 C86 H86 120.9 . . ?
C86 C87 H87 120.5 . . ?
C86 C87 C88 118.9(15) . . ?
C88 C87 H87 120.5 . . ?
C87 C88 H88 118.9 . . ?
C89 C88 C87 122.2(15) . . ?
C89 C88 H88 118.9 . . ?
C88 C89 H89 120.6 . . ?
C88 C89 C90 118.7(15) . . ?
C90 C89 H89 120.6 . . ?
C85 C90 H90 120.5 . . ?
C89 C90 C85 119.1(16) . . ?
C89 C90 H90 120.5 . . ?
C86' C85' H85' 121.2 . . ?
C86' C85' C90' 117.7(14) . . ?
C90' C85' H85' 121.2 . . ?
C85' C86' H86' 119.7 . . ?
C85' C86' C87' 120.7(14) . . ?
C87' C86' H86' 119.7 . . ?
C86' C87' H87' 119.3 . . ?
C88' C87' C86' 121.4(14) . . ?
C88' C87' H87' 119.3 . . ?
C87' C88' H88' 121.4 . . ?
C87' C88' C89' 117.3(13) . . ?
C89' C88' H88' 121.4 . . ?
C88' C89' H89' 119.4 . . ?
C90' C89' C88' 121.1(15) . . ?
C90' C89' H89' 119.4 . . ?
C85' C90' C89' 121.4(15) . . ?
C85' C90' H90' 119.3 . . ?
C89' C90' H90' 119.3 . . ?
C92 C91 H91 120.1 . . ?
C92 C91 C93 119.8(5) . 2_655 ?
C93 C91 H91 120.1 2_655 . ?
C91 C92 H92 119.5 . . ?
C91 C92 C93 121.0(5) . . ?
C93 C92 H92 119.5 . . ?
C91 C93 H93 120.4 2_655 . ?
C92 C93 C91 119.2(5) . 2_655 ?
C92 C93 H93 120.4 . . ?

loop_
_geom_bond_atom_site_label_1
_geom_bond_atom_site_label_2
_geom_bond_distance
_geom_bond_site_symmetry_2
_geom_bond_publ_flag
U1 I1 3.06112(17) . ?
U1 I2 3.03862(17) . ?
U1 S1 2.7156(6) . ?
U1 S2 2.6758(5) . ?
U1 S3 2.7892(5) . ?
U1 C1 2.751(6) . ?
U1 C2 2.785(6) . ?
U1 C3 2.780(8) . ?
U1 C4 2.755(8) . ?
U1 C5 2.722(7) . ?
U1 C1' 2.72(2) . ?
U1 C2' 2.75(2) . ?
U1 C3' 2.73(3) . ?
U1 C4' 2.74(3) . ?
U1 C5' 2.75(2) . ?
Mo1 S1 2.2350(6) . ?
Mo1 S3 2.3298(6) . ?
Mo1 S4 2.2883(6) . ?
Mo1 C11 2.406(2) . ?
Mo1 C12 2.375(2) . ?
Mo1 C13 2.371(2) . ?
Mo1 C14 2.378(2) . ?
Mo1 C15 2.360(2) . ?
Mo2 S2 2.2545(6) . ?
Mo2 S3 2.3426(6) . ?
Mo2 S4 2.2812(6) . ?
Mo2 C21 2.416(2) . ?
Mo2 C22 2.398(2) . ?
Mo2 C23 2.368(2) . ?
Mo2 C24 2.338(2) . ?
Mo2 C25 2.362(2) . ?
C1 C2 1.419(6) . ?
C1 C5 1.429(6) . ?
C1 C6 1.487(7) . ?
C2 C3 1.432(7) . ?
C2 C7 1.490(7) . ?
C3 C4 1.430(7) . ?
C3 C8 1.485(9) . ?
C4 C5 1.428(7) . ?
C4 C9 1.491(8) . ?
C5 C10 1.495(7) . ?
C6 H6A 0.9800 . ?
C6 H6B 0.9800 . ?
C6 H6C 0.9800 . ?
C7 H7A 0.9800 . ?
C7 H7B 0.9800 . ?
C7 H7C 0.9800 . ?
C8 H8A 0.9800 . ?
C8 H8B 0.9800 . ?
C8 H8C 0.9800 . ?
C9 H9A 0.9800 . ?
C9 H9B 0.9800 . ?
C9 H9C 0.9800 . ?
C10 H10A 0.9800 . ?
C10 H10B 0.9800 . ?
C10 H10C 0.9800 . ?
C1' C2' 1.39(2) . ?
C1' C5' 1.37(2) . ?
C1' C6' 1.55(3) . ?
C2' C3' 1.34(3) . ?
C2' C7' 1.56(3) . ?
C3' C4' 1.37(3) . ?
C3' C8' 1.56(3) . ?
C4' C5' 1.37(2) . ?
C4' C9' 1.53(3) . ?
C5' C10' 1.59(2) . ?
C6' H6'A 0.9800 . ?
C6' H6'B 0.9800 . ?
C6' H6'C 0.9800 . ?
C7' H7'A 0.9800 . ?
C7' H7'B 0.9800 . ?
C7' H7'C 0.9800 . ?
C8' H8'A 0.9800 . ?
C8' H8'B 0.9800 . ?
C8' H8'C 0.9800 . ?
C9' H9'A 0.9800 . ?
C9' H9'B 0.9800 . ?
C9' H9'C 0.9800 . ?
C10' H10D 0.9800 . ?
C10' H10E 0.9800 . ?
C10' H10F 0.9800 . ?
C11 C12 1.425(3) . ?
C11 C15 1.420(3) . ?
C11 C16 1.490(3) . ?
C12 C13 1.423(3) . ?
C12 C17 1.492(3) . ?
C13 C14 1.421(3) . ?
C13 C18 1.496(3) . ?
C14 C15 1.426(3) . ?
C14 C19 1.497(3) . ?
C15 C20 1.503(3) . ?
C16 H16A 0.9800 . ?
C16 H16B 0.9800 . ?
C16 H16C 0.9800 . ?
C17 H17A 0.9800 . ?
C17 H17B 0.9800 . ?
C17 H17C 0.9800 . ?
C18 H18A 0.9800 . ?
C18 H18B 0.9800 . ?
C18 H18C 0.9800 . ?
C19 H19A 0.9800 . ?
C19 H19B 0.9800 . ?
C19 H19C 0.9800 . ?
C20 H20A 0.9800 . ?
C20 H20B 0.9800 . ?
C20 H20C 0.9800 . ?
C21 C22 1.424(3) . ?
C21 C25 1.411(4) . ?
C21 C26 1.494(4) . ?
C22 C23 1.417(4) . ?
C22 C27 1.502(4) . ?
C23 C24 1.434(3) . ?
C23 C28 1.501(3) . ?
C24 C25 1.428(3) . ?
C24 C29 1.493(4) . ?
C25 C30 1.504(3) . ?
C26 H26A 0.9800 . ?
C26 H26B 0.9800 . ?
C26 H26C 0.9800 . ?
C27 H27A 0.9800 . ?
C27 H27B 0.9800 . ?
C27 H27C 0.9800 . ?
C28 H28A 0.9800 . ?
C28 H28B 0.9800 . ?
C28 H28C 0.9800 . ?
C29 H29A 0.9800 . ?
C29 H29B 0.9800 . ?
C29 H29C 0.9800 . ?
C30 H30A 0.9800 . ?
C30 H30B 0.9800 . ?
C30 H30C 0.9800 . ?
U2 I3 3.04644(17) . ?
U2 I4 3.07311(17) . ?
U2 S5 2.6699(5) . ?
U2 S6 2.7103(6) . ?
U2 S7 2.7913(6) . ?
U2 C31 2.754(2) . ?
U2 C32 2.722(2) . ?
U2 C33 2.733(2) . ?
U2 C34 2.767(2) . ?
U2 C35 2.791(2) . ?
Mo3 S5 2.2507(6) . ?
Mo3 S7 2.3437(6) . ?
Mo3 S8 2.2794(6) . ?
Mo3 C41 2.366(2) . ?
Mo3 C42 2.415(2) . ?
Mo3 C43 2.375(2) . ?
Mo3 C44 2.363(2) . ?
Mo3 C45 2.384(2) . ?
Mo4 S6 2.2375(6) . ?
Mo4 S7 2.3342(6) . ?
Mo4 S8 2.2880(6) . ?
Mo4 C51 2.383(2) . ?
Mo4 C52 2.355(2) . ?
Mo4 C53 2.329(2) . ?
Mo4 C54 2.361(2) . ?
Mo4 C55 2.413(2) . ?
C31 C32 1.424(3) . ?
C31 C35 1.410(3) . ?
C31 C36 1.499(3) . ?
C32 C33 1.423(4) . ?
C32 C37 1.499(4) . ?
C33 C34 1.413(4) . ?
C33 C38 1.505(3) . ?
C34 C35 1.415(3) . ?
C34 C39 1.503(4) . ?
C35 C40 1.506(3) . ?
C36 H36A 0.9800 . ?
C36 H36B 0.9800 . ?
C36 H36C 0.9800 . ?
C37 H37A 0.9800 . ?
C37 H37B 0.9800 . ?
C37 H37C 0.9800 . ?
C38 H38A 0.9800 . ?
C38 H38B 0.9800 . ?
C38 H38C 0.9800 . ?
C39 H39A 0.9800 . ?
C39 H39B 0.9800 . ?
C39 H39C 0.9800 . ?
C40 H40A 0.9800 . ?
C40 H40B 0.9800 . ?
C40 H40C 0.9800 . ?
C41 C42 1.424(4) . ?
C41 C45 1.419(4) . ?
C41 C46 1.501(4) . ?
C42 C43 1.419(3) . ?
C42 C47 1.502(4) . ?
C43 C44 1.428(3) . ?
C43 C48 1.491(3) . ?
C44 C45 1.420(3) . ?
C44 C49 1.498(3) . ?
C45 C50 1.497(4) . ?
C46 H46A 0.9800 . ?
C46 H46B 0.9800 . ?
C46 H46C 0.9800 . ?
C47 H47A 0.9800 . ?
C47 H47B 0.9800 . ?
C47 H47C 0.9800 . ?
C48 H48A 0.9800 . ?
C48 H48B 0.9800 . ?
C48 H48C 0.9800 . ?
C49 H49A 0.9800 . ?
C49 H49B 0.9800 . ?
C49 H49C 0.9800 . ?
C50 H50A 0.9800 . ?
C50 H50B 0.9800 . ?
C50 H50C 0.9800 . ?
C51 C52 1.411(4) . ?
C51 C55 1.425(3) . ?
C51 C56 1.504(4) . ?
C52 C53 1.427(4) . ?
C52 C57 1.498(4) . ?
C53 C54 1.433(3) . ?
C53 C58 1.494(4) . ?
C54 C55 1.415(3) . ?
C54 C59 1.495(3) . ?
C55 C60 1.498(4) . ?
C56 H56A 0.9800 . ?
C56 H56B 0.9800 . ?
C56 H56C 0.9800 . ?
C57 H57A 0.9800 . ?
C57 H57B 0.9800 . ?
C57 H57C 0.9800 . ?
C58 H58A 0.9800 . ?
C58 H58B 0.9800 . ?
C58 H58C 0.9800 . ?
C59 H59A 0.9800 . ?
C59 H59B 0.9800 . ?
C59 H59C 0.9800 . ?
C60 H60A 0.9800 . ?
C60 H60B 0.9800 . ?
C60 H60C 0.9800 . ?
C61 H61 0.9500 . ?
C61 C62 1.380(4) . ?
C61 C66 1.386(4) . ?
C62 H62 0.9500 . ?
C62 C63 1.378(4) . ?
C63 H63 0.9500 . ?
C63 C64 1.381(4) . ?
C64 H64 0.9500 . ?
C64 C65 1.386(4) . ?
C65 H65 0.9500 . ?
C65 C66 1.375(4) . ?
C66 H66 0.9500 . ?
C67 H67 0.9500 . ?
C67 C68 1.368(4) . ?
C67 C72 1.380(4) . ?
C68 H68 0.9500 . ?
C68 C69 1.369(4) . ?
C69 H69 0.9500 . ?
C69 C70 1.363(5) . ?
C70 H70 0.9500 . ?
C70 C71 1.369(5) . ?
C71 H71 0.9500 . ?
C71 C72 1.374(5) . ?
C72 H72 0.9500 . ?
C73 H73 0.9500 . ?
C73 C74 1.355(4) . ?
C73 C78 1.351(4) . ?
C74 H74 0.9500 . ?
C74 C75 1.351(5) . ?
C75 H75 0.9500 . ?
C75 C76 1.366(6) . ?
C76 H76 0.9500 . ?
C76 C77 1.396(6) . ?
C77 H77 0.9500 . ?
C77 C78 1.380(5) . ?
C78 H78 0.9500 . ?
C79 H79 0.9500 . ?
C79 C80 1.356(4) . ?
C79 C84 1.376(4) . ?
C80 H80 0.9500 . ?
C80 C81 1.377(5) . ?
C81 H81 0.9500 . ?
C81 C82 1.390(5) . ?
C82 H82 0.9500 . ?
C82 C83 1.362(5) . ?
C83 H83 0.9500 . ?
C83 C84 1.381(4) . ?
C84 H84 0.9500 . ?
C85 H85 0.9500 . ?
C85 C86 1.393(13) . ?
C85 C90 1.391(13) . ?
C86 H86 0.9500 . ?
C86 C87 1.389(13) . ?
C87 H87 0.9500 . ?
C87 C88 1.397(13) . ?
C88 H88 0.9500 . ?
C88 C89 1.380(13) . ?
C89 H89 0.9500 . ?
C89 C90 1.387(13) . ?
C90 H90 0.9500 . ?
C85' H85' 0.9500 . ?
C85' C86' 1.388(13) . ?
C85' C90' 1.388(13) . ?
C86' H86' 0.9500 . ?
C86' C87' 1.394(13) . ?
C87' H87' 0.9500 . ?
C87' C88' 1.391(13) . ?
C88' H88' 0.9500 . ?
C88' C89' 1.391(13) . ?
C89' H89' 0.9500 . ?
C89' C90' 1.390(13) . ?
C90' H90' 0.9500 . ?
C91 H91 0.9500 . ?
C91 C92 1.359(7) . ?
C91 C93 1.375(7) 2_655 ?
C92 H92 0.9500 . ?
C92 C93 1.372(7) . ?
C93 H93 0.9500 . ?

loop_
_geom_torsion_atom_site_label_1
_geom_torsion_atom_site_label_2
_geom_torsion_atom_site_label_3
_geom_torsion_atom_site_label_4
_geom_torsion
_geom_torsion_site_symmetry_1
_geom_torsion_site_symmetry_2
_geom_torsion_site_symmetry_3
_geom_torsion_site_symmetry_4
_geom_torsion_publ_flag
U1 C1 C2 C3 -67.6(5) . . . . ?
U1 C1 C2 C7 127.2(6) . . . . ?
U1 C1 C5 C4 70.0(5) . . . . ?
U1 C1 C5 C10 -118.7(6) . . . . ?
U1 C2 C3 C4 -67.4(5) . . . . ?
U1 C2 C3 C8 122.9(8) . . . . ?
U1 C3 C4 C5 -67.4(5) . . . . ?
U1 C3 C4 C9 121.1(7) . . . . ?
U1 C4 C5 C1 -69.9(4) . . . . ?
U1 C4 C5 C10 119.2(6) . . . . ?
U1 C1' C2' C3' -68(2) . . . . ?
U1 C1' C2' C7' 123(2) . . . . ?
U1 C1' C5' C4' 67.6(18) . . . . ?
U1 C1' C5' C10' -114(2) . . . . ?
U1 C2' C3' C4' -69(2) . . . . ?
U1 C2' C3' C8' 128(3) . . . . ?
U1 C3' C4' C5' -70.1(19) . . . . ?
U1 C3' C4' C9' 124(2) . . . . ?
U1 C4' C5' C1' -66.9(17) . . . . ?
U1 C4' C5' C10' 115.0(19) . . . . ?
Mo1 C11 C12 C13 -64.73(16) . . . . ?
Mo1 C11 C12 C17 124.8(2) . . . . ?
Mo1 C11 C15 C14 65.76(16) . . . . ?
Mo1 C11 C15 C20 -121.1(2) . . . . ?
Mo1 C12 C13 C14 -64.75(16) . . . . ?
Mo1 C12 C13 C18 122.1(2) . . . . ?
Mo1 C13 C14 C15 -63.59(16) . . . . ?
Mo1 C13 C14 C19 122.5(2) . . . . ?
Mo1 C14 C15 C11 -66.58(16) . . . . ?
Mo1 C14 C15 C20 120.2(2) . . . . ?
Mo2 C21 C22 C23 -63.44(16) . . . . ?
Mo2 C21 C22 C27 121.8(2) . . . . ?
Mo2 C21 C25 C24 64.11(16) . . . . ?
Mo2 C21 C25 C30 -123.6(2) . . . . ?
Mo2 C22 C23 C24 -63.61(16) . . . . ?
Mo2 C22 C23 C28 123.0(2) . . . . ?
Mo2 C23 C24 C25 -65.73(16) . . . . ?
Mo2 C23 C24 C29 120.4(2) . . . . ?
Mo2 C24 C25 C21 -66.43(17) . . . . ?
Mo2 C24 C25 C30 121.3(2) . . . . ?
C1 C2 C3 U1 66.9(5) . . . . ?
C1 C2 C3 C4 -0.5(8) . . . . ?
C1 C2 C3 C8 -170.2(7) . . . . ?
C2 C1 C5 U1 -69.4(4) . . . . ?
C2 C1 C5 C4 0.6(7) . . . . ?
C2 C1 C5 C10 171.8(6) . . . . ?
C2 C3 C4 U1 68.3(5) . . . . ?
C2 C3 C4 C5 0.9(8) . . . . ?
C2 C3 C4 C9 -170.6(6) . . . . ?
C3 C4 C5 U1 69.0(5) . . . . ?
C3 C4 C5 C1 -0.9(8) . . . . ?
C3 C4 C5 C10 -171.9(6) . . . . ?
C5 C1 C2 U1 67.6(4) . . . . ?
C5 C1 C2 C3 -0.1(7) . . . . ?
C5 C1 C2 C7 -165.2(6) . . . . ?
C6 C1 C2 U1 -125.0(6) . . . . ?
C6 C1 C2 C3 167.3(6) . . . . ?
C6 C1 C2 C7 2.2(10) . . . . ?
C6 C1 C5 U1 123.2(6) . . . . ?
C6 C1 C5 C4 -166.7(6) . . . . ?
C6 C1 C5 C10 4.5(9) . . . . ?
C7 C2 C3 U1 -127.6(6) . . . . ?
C7 C2 C3 C4 165.0(6) . . . . ?
C7 C2 C3 C8 -4.7(11) . . . . ?
C8 C3 C4 U1 -122.0(7) . . . . ?
C8 C3 C4 C5 170.6(7) . . . . ?
C8 C3 C4 C9 -0.8(12) . . . . ?
C9 C4 C5 U1 -119.8(7) . . . . ?
C9 C4 C5 C1 170.2(6) . . . . ?
C9 C4 C5 C10 -0.7(11) . . . . ?
C1' C2' C3' U1 67.2(18) . . . . ?
C1' C2' C3' C4' -2(3) . . . . ?
C1' C2' C3' C8' -165(2) . . . . ?
C2' C1' C5' U1 -71.4(17) . . . . ?
C2' C1' C5' C4' -4(3) . . . . ?
C2' C1' C5' C10' 174(2) . . . . ?
C2' C3' C4' U1 70(2) . . . . ?
C2' C3' C4' C5' 0(3) . . . . ?
C2' C3' C4' C9' -166(2) . . . . ?
C3' C4' C5' U1 69(2) . . . . ?
C3' C4' C5' C1' 2(3) . . . . ?
C3' C4' C5' C10' -176(2) . . . . ?
C5' C1' C2' U1 71.7(16) . . . . ?
C5' C1' C2' C3' 4(3) . . . . ?
C5' C1' C2' C7' -165(2) . . . . ?
C6' C1' C2' U1 -119(2) . . . . ?
C6' C1' C2' C3' 174(2) . . . . ?
C6' C1' C2' C7' 5(4) . . . . ?
C6' C1' C5' U1 117.5(19) . . . . ?
C6' C1' C5' C4' -175(2) . . . . ?
C6' C1' C5' C10' 3(3) . . . . ?
C7' C2' C3' U1 -126(3) . . . . ?
C7' C2' C3' C4' 165(2) . . . . ?
C7' C2' C3' C8' 2(4) . . . . ?
C8' C3' C4' U1 -128(3) . . . . ?
C8' C3' C4' C5' 162(2) . . . . ?
C8' C3' C4' C9' -4(4) . . . . ?
C9' C4' C5' U1 -126(3) . . . . ?
C9' C4' C5' C1' 167(2) . . . . ?
C9' C4' C5' C10' -11(4) . . . . ?
C11 C12 C13 Mo1 65.67(16) . . . . ?
C11 C12 C13 C14 0.9(3) . . . . ?
C11 C12 C13 C18 -172.2(2) . . . . ?
C12 C11 C15 Mo1 -62.56(16) . . . . ?
C12 C11 C15 C14 3.2(3) . . . . ?
C12 C11 C15 C20 176.3(2) . . . . ?
C12 C13 C14 Mo1 64.65(16) . . . . ?
C12 C13 C14 C15 1.1(3) . . . . ?
C12 C13 C14 C19 -172.8(2) . . . . ?
C13 C14 C15 Mo1 63.94(16) . . . . ?
C13 C14 C15 C11 -2.6(3) . . . . ?
C13 C14 C15 C20 -175.8(2) . . . . ?
C15 C11 C12 Mo1 62.19(16) . . . . ?
C15 C11 C12 C13 -2.5(3) . . . . ?
C15 C11 C12 C17 -173.0(2) . . . . ?
C16 C11 C12 Mo1 -123.6(2) . . . . ?
C16 C11 C12 C13 171.7(2) . . . . ?
C16 C11 C12 C17 1.2(4) . . . . ?
C16 C11 C15 Mo1 123.2(2) . . . . ?
C16 C11 C15 C14 -171.0(2) . . . . ?
C16 C11 C15 C20 2.1(4) . . . . ?
C17 C12 C13 Mo1 -123.8(2) . . . . ?
C17 C12 C13 C14 171.4(2) . . . . ?
C17 C12 C13 C18 -1.7(4) . . . . ?
C18 C13 C14 Mo1 -122.5(2) . . . . ?
C18 C13 C14 C15 173.9(2) . . . . ?
C18 C13 C14 C19 0.0(4) . . . . ?
C19 C14 C15 Mo1 -122.2(2) . . . . ?
C19 C14 C15 C11 171.2(2) . . . . ?
C19 C14 C15 C20 -2.0(4) . . . . ?
C21 C22 C23 Mo2 64.69(16) . . . . ?
C21 C22 C23 C24 1.1(3) . . . . ?
C21 C22 C23 C28 -172.3(2) . . . . ?
C22 C21 C25 Mo2 -62.85(16) . . . . ?
C22 C21 C25 C24 1.3(3) . . . . ?
C22 C21 C25 C30 173.5(2) . . . . ?
C22 C23 C24 Mo2 65.43(16) . . . . ?
C22 C23 C24 C25 -0.3(3) . . . . ?
C22 C23 C24 C29 -174.1(2) . . . . ?
C23 C24 C25 Mo2 65.83(16) . . . . ?
C23 C24 C25 C21 -0.6(3) . . . . ?
C23 C24 C25 C30 -172.9(2) . . . . ?
C25 C21 C22 Mo2 61.98(16) . . . . ?
C25 C21 C22 C23 -1.5(3) . . . . ?
C25 C21 C22 C27 -176.2(2) . . . . ?
C26 C21 C22 Mo2 -123.1(2) . . . . ?
C26 C21 C22 C23 173.4(2) . . . . ?
C26 C21 C22 C27 -1.4(4) . . . . ?
C26 C21 C25 Mo2 122.3(2) . . . . ?
C26 C21 C25 C24 -173.5(2) . . . . ?
C26 C21 C25 C30 -1.3(4) . . . . ?
C27 C22 C23 Mo2 -120.6(2) . . . . ?
C27 C22 C23 C24 175.8(2) . . . . ?
C27 C22 C23 C28 2.4(4) . . . . ?
C28 C23 C24 Mo2 -121.2(2) . . . . ?
C28 C23 C24 C25 173.0(2) . . . . ?
C28 C23 C24 C29 -0.8(4) . . . . ?
C29 C24 C25 Mo2 -120.2(2) . . . . ?
C29 C24 C25 C21 173.3(2) . . . . ?
C29 C24 C25 C30 1.1(4) . . . . ?
U2 C31 C32 C33 -69.26(16) . . . . ?
U2 C31 C32 C37 118.8(2) . . . . ?
U2 C31 C35 C34 66.81(17) . . . . ?
U2 C31 C35 C40 -126.1(2) . . . . ?
U2 C32 C33 C34 -69.84(17) . . . . ?
U2 C32 C33 C38 118.7(3) . . . . ?
U2 C33 C34 C35 -69.09(17) . . . . ?
U2 C33 C34 C39 120.6(2) . . . . ?
U2 C34 C35 C31 -66.47(16) . . . . ?
U2 C34 C35 C40 126.4(2) . . . . ?
Mo3 C41 C42 C43 -62.05(17) . . . . ?
Mo3 C41 C42 C47 122.4(3) . . . . ?
Mo3 C41 C45 C44 63.26(18) . . . . ?
Mo3 C41 C45 C50 -122.5(3) . . . . ?
Mo3 C42 C43 C44 -64.62(17) . . . . ?
Mo3 C42 C43 C48 125.1(2) . . . . ?
Mo3 C43 C44 C45 -65.55(17) . . . . ?
Mo3 C43 C44 C49 122.7(2) . . . . ?
Mo3 C44 C45 C41 -63.36(18) . . . . ?
Mo3 C44 C45 C50 122.4(3) . . . . ?
Mo4 C51 C52 C53 -63.54(16) . . . . ?
Mo4 C51 C52 C57 123.2(3) . . . . ?
Mo4 C51 C55 C54 61.56(16) . . . . ?
Mo4 C51 C55 C60 -123.2(2) . . . . ?
Mo4 C52 C53 C54 -65.77(16) . . . . ?
Mo4 C52 C53 C58 120.1(2) . . . . ?
Mo4 C53 C54 C55 -66.44(16) . . . . ?
Mo4 C53 C54 C59 120.2(2) . . . . ?
Mo4 C54 C55 C51 -62.10(17) . . . . ?
Mo4 C54 C55 C60 122.7(2) . . . . ?
C31 C32 C33 U2 69.83(16) . . . . ?
C31 C32 C33 C34 0.0(3) . . . . ?
C31 C32 C33 C38 -171.5(2) . . . . ?
C32 C31 C35 U2 -67.81(16) . . . . ?
C32 C31 C35 C34 -1.0(3) . . . . ?
C32 C31 C35 C40 166.1(2) . . . . ?
C32 C33 C34 U2 68.48(17) . . . . ?
C32 C33 C34 C35 -0.6(3) . . . . ?
C32 C33 C34 C39 -170.9(2) . . . . ?
C33 C34 C35 U2 67.47(17) . . . . ?
C33 C34 C35 C31 1.0(3) . . . . ?
C33 C34 C35 C40 -166.1(2) . . . . ?
C35 C31 C32 U2 69.88(16) . . . . ?
C35 C31 C32 C33 0.6(3) . . . . ?
C35 C31 C32 C37 -171.3(2) . . . . ?
C36 C31 C32 U2 -122.9(2) . . . . ?
C36 C31 C32 C33 167.8(2) . . . . ?
C36 C31 C32 C37 -4.1(4) . . . . ?
C36 C31 C35 U2 124.9(2) . . . . ?
C36 C31 C35 C34 -168.3(2) . . . . ?
C36 C31 C35 C40 -1.2(4) . . . . ?
C37 C32 C33 U2 -118.5(2) . . . . ?
C37 C32 C33 C34 171.7(2) . . . . ?
C37 C32 C33 C38 0.2(4) . . . . ?
C38 C33 C34 U2 -119.8(3) . . . . ?
C38 C33 C34 C35 171.1(2) . . . . ?
C38 C33 C34 C39 0.7(4) . . . . ?
C39 C34 C35 U2 -122.1(2) . . . . ?
C39 C34 C35 C31 171.4(2) . . . . ?
C39 C34 C35 C40 4.3(4) . . . . ?
C41 C42 C43 Mo3 61.79(17) . . . . ?
C41 C42 C43 C44 -2.8(3) . . . . ?
C41 C42 C43 C48 -173.1(2) . . . . ?
C42 C41 C45 Mo3 -66.89(17) . . . . ?
C42 C41 C45 C44 -3.6(3) . . . . ?
C42 C41 C45 C50 170.6(2) . . . . ?
C42 C43 C44 Mo3 66.15(17) . . . . ?
C42 C43 C44 C45 0.6(3) . . . . ?
C42 C43 C44 C49 -171.2(2) . . . . ?
C43 C44 C45 Mo3 65.23(17) . . . . ?
C43 C44 C45 C41 1.9(3) . . . . ?
C43 C44 C45 C50 -172.4(3) . . . . ?
C45 C41 C42 Mo3 66.05(18) . . . . ?
C45 C41 C42 C43 4.0(3) . . . . ?
C45 C41 C42 C47 -171.5(2) . . . . ?
C46 C41 C42 Mo3 -120.4(3) . . . . ?
C46 C41 C42 C43 177.5(2) . . . . ?
C46 C41 C42 C47 2.0(4) . . . . ?
C46 C41 C45 Mo3 119.7(3) . . . . ?
C46 C41 C45 C44 -177.1(2) . . . . ?
C46 C41 C45 C50 -2.8(4) . . . . ?
C47 C42 C43 Mo3 -122.6(3) . . . . ?
C47 C42 C43 C44 172.7(2) . . . . ?
C47 C42 C43 C48 2.4(4) . . . . ?
C48 C43 C44 Mo3 -123.3(2) . . . . ?
C48 C43 C44 C45 171.1(2) . . . . ?
C48 C43 C44 C49 -0.6(4) . . . . ?
C49 C44 C45 Mo3 -123.3(3) . . . . ?
C49 C44 C45 C41 173.3(3) . . . . ?
C49 C44 C45 C50 -0.9(4) . . . . ?
C51 C52 C53 Mo4 65.18(17) . . . . ?
C51 C52 C53 C54 -0.6(3) . . . . ?
C51 C52 C53 C58 -174.7(2) . . . . ?
C52 C51 C55 Mo4 -63.77(17) . . . . ?
C52 C51 C55 C54 -2.2(3) . . . . ?
C52 C51 C55 C60 173.1(2) . . . . ?
C52 C53 C54 Mo4 65.67(16) . . . . ?
C52 C53 C54 C55 -0.8(3) . . . . ?
C52 C53 C54 C59 -174.1(2) . . . . ?
C53 C54 C55 Mo4 63.92(16) . . . . ?
C53 C54 C55 C51 1.8(3) . . . . ?
C53 C54 C55 C60 -173.4(2) . . . . ?
C55 C51 C52 Mo4 65.25(17) . . . . ?
C55 C51 C52 C53 1.7(3) . . . . ?
C55 C51 C52 C57 -171.5(2) . . . . ?
C56 C51 C52 Mo4 -120.8(3) . . . . ?
C56 C51 C52 C53 175.7(2) . . . . ?
C56 C51 C52 C57 2.4(4) . . . . ?
C56 C51 C55 Mo4 122.1(2) . . . . ?
C56 C51 C55 C54 -176.3(2) . . . . ?
C56 C51 C55 C60 -1.1(4) . . . . ?
C57 C52 C53 Mo4 -121.4(2) . . . . ?
C57 C52 C53 C54 172.8(2) . . . . ?
C57 C52 C53 C58 -1.3(4) . . . . ?
C58 C53 C54 Mo4 -120.3(2) . . . . ?
C58 C53 C54 C55 173.2(2) . . . . ?
C58 C53 C54 C59 -0.1(4) . . . . ?
C59 C54 C55 Mo4 -122.8(2) . . . . ?
C59 C54 C55 C51 175.1(2) . . . . ?
C59 C54 C55 C60 -0.2(4) . . . . ?
C61 C62 C63 C64 0.6(4) . . . . ?
C62 C61 C66 C65 0.3(4) . . . . ?
C62 C63 C64 C65 -0.8(4) . . . . ?
C63 C64 C65 C66 0.7(4) . . . . ?
C64 C65 C66 C61 -0.4(4) . . . . ?
C66 C61 C62 C63 -0.4(4) . . . . ?
C67 C68 C69 C70 -1.0(5) . . . . ?
C68 C67 C72 C71 -0.5(5) . . . . ?
C68 C69 C70 C71 -0.2(5) . . . . ?
C69 C70 C71 C72 1.1(5) . . . . ?
C70 C71 C72 C67 -0.8(5) . . . . ?
C72 C67 C68 C69 1.3(5) . . . . ?
C73 C74 C75 C76 0.8(5) . . . . ?
C74 C73 C78 C77 -0.2(5) . . . . ?
C74 C75 C76 C77 0.1(5) . . . . ?
C75 C76 C77 C78 -1.1(5) . . . . ?
C76 C77 C78 C73 1.1(5) . . . . ?
C78 C73 C74 C75 -0.8(5) . . . . ?
C79 C80 C81 C82 0.8(6) . . . . ?
C80 C79 C84 C83 0.6(4) . . . . ?
C80 C81 C82 C83 -0.6(5) . . . . ?
C81 C82 C83 C84 0.4(5) . . . . ?
C82 C83 C84 C79 -0.4(5) . . . . ?
C84 C79 C80 C81 -0.8(5) . . . . ?
C85 C86 C87 C88 6(6) . . . . ?
C86 C85 C90 C89 -6(9) . . . . ?
C86 C87 C88 C89 -8(6) . . . . ?
C87 C88 C89 C90 3(8) . . . . ?
C88 C89 C90 C85 4(8) . . . . ?
C90 C85 C86 C87 0(9) . . . . ?
C85' C86' C87' C88' -9(5) . . . . ?
C86' C85' C90' C89' -2(6) . . . . ?
C86' C87' C88' C89' 5(4) . . . . ?
C87' C88' C89' C90' 0(5) . . . . ?
C88' C89' C90' C85' -1(7) . . . . ?
C90' C85' C86' C87' 7(5) . . . . ?
C91 C92 C93 C91 0.0(8) . . . 2_655 ?
C93 C91 C92 C93 0.0(8) 2_655 . . . ?
